data_4021899
loop_
_publ_author_name
'Yulia Sevryugina'
'Andrey Yu. Rogachev'
'Edward A. Jackson'
'Lawrence T. Scott'
'Marina A. Petrukhina'

_publ_section_title
;
 X-ray and Density Functional Theory Structural Study of
 1,3,5,7,9-Penta-tert-butylcorannulene, C~40~H~50~
;
_journal_name_full 'Journal of Organic Chemistry'
_journal_page_first 6615
_journal_page_last 6618
_journal_paper_doi 10.1021/jo060933z
_journal_volume 71
_journal_year 2006
_chemical_formula_moiety
;
 [(CH3)3C]5 C20H5
;
_chemical_formula_sum 'C40 H50'
_chemical_formula_weight 530.80
_chemical_melting_point ?
_chemical_name_systematic
; 
 1,3,5,7,9-penta-tert-butylcorannulene 
;
_space_group_IT_number 14
_symmetry_cell_setting monoclinic
_symmetry_space_group_name_Hall '-P 2ybc'
_symmetry_space_group_name_H-M 'P 1 21/c 1'
_atom_sites_solution_hydrogens geom
_atom_sites_solution_primary direct
_atom_sites_solution_secondary difmap
_audit_creation_method SHELXL-97
_cell_angle_alpha 90.00
_cell_angle_beta 115.333(2)
_cell_angle_gamma 90.00
_cell_formula_units_Z 20
_cell_length_a 30.190(3)
_cell_length_b 23.5668(18)
_cell_length_c 25.858(2)
_cell_measurement_reflns_used 8854
_cell_measurement_temperature 90(2)
_cell_measurement_theta_max 21.48
_cell_measurement_theta_min 2.21
_cell_volume 16629(2)
_computing_cell_refinement 'SMART, SAINT'
_computing_data_collection SMART
_computing_data_reduction SAINT
_computing_molecular_graphics 'SHELXP-01 (Sheldrick, 2001)'
_computing_publication_material 'SHELXCIF-01 (Sheldrick, 2001)'
_computing_structure_refinement 'SHELXL-01 (Sheldrick, 2001)'
_computing_structure_solution 'SHELXS-01 (Sheldrick, 2001)'
_diffrn_ambient_temperature 90(2)
_diffrn_measured_fraction_theta_full 0.997
_diffrn_measured_fraction_theta_max 0.997
_diffrn_measurement_device_type 'Bruker SMART APEX CCD'
_diffrn_measurement_method '0.3 deg wide \w exposures'
_diffrn_radiation_monochromator graphite
_diffrn_radiation_source 'fine-focus sealed tube'
_diffrn_radiation_type MoK\a
_diffrn_radiation_wavelength 0.71073
_diffrn_reflns_av_R_equivalents 0.1259
_diffrn_reflns_av_sigmaI/netI 0.1076
_diffrn_reflns_limit_h_max 32
_diffrn_reflns_limit_h_min -32
_diffrn_reflns_limit_k_max 25
_diffrn_reflns_limit_k_min -25
_diffrn_reflns_limit_l_max 27
_diffrn_reflns_limit_l_min -27
_diffrn_reflns_number 96001
_diffrn_reflns_theta_full 22.51
_diffrn_reflns_theta_max 22.51
_diffrn_reflns_theta_min 1.49
_diffrn_standards_decay_% 0
_diffrn_standards_interval_count na
_diffrn_standards_interval_time na
_diffrn_standards_number 'none (area detector data)'
_exptl_absorpt_coefficient_mu 0.059
_exptl_absorpt_correction_T_max 0.9976
_exptl_absorpt_correction_T_min 0.9825
_exptl_absorpt_correction_type 'multi-scan (SADABS)'
_exptl_crystal_colour colorless
_exptl_crystal_density_diffrn 1.060
_exptl_crystal_density_meas ?
_exptl_crystal_density_method .
_exptl_crystal_description plate
_exptl_crystal_F_000 5800
_exptl_crystal_size_max 0.30
_exptl_crystal_size_mid 0.17
_exptl_crystal_size_min 0.04
_refine_diff_density_max 0.403
_refine_diff_density_min -0.430
_refine_diff_density_rms 0.073
_refine_ls_extinction_coef 0.000035(6)
_refine_ls_extinction_expression Fc^*^=kFc[1+0.001xFc^2^\l^3^/sin(2\q)]^-1/4^
_refine_ls_extinction_method SHELXL
_refine_ls_goodness_of_fit_ref 1.122
_refine_ls_hydrogen_treatment noref
_refine_ls_matrix_type full
_refine_ls_number_parameters 1804
_refine_ls_number_reflns 21692
_refine_ls_number_restraints 0
_refine_ls_restrained_S_all 1.122
_refine_ls_R_factor_all 0.2313
_refine_ls_R_factor_gt 0.1692
_refine_ls_shift/su_max 2.269
_refine_ls_shift/su_mean 0.011
_refine_ls_structure_factor_coef Fsqd
_refine_ls_weighting_details 'calc w=1/[\s^2^(Fo^2^)+(0.0000P)^2^+168.1182P] where P=(Fo^2^+2Fc^2^)/3'
_refine_ls_weighting_scheme calc
_refine_ls_wR_factor_gt 0.2990
_refine_ls_wR_factor_ref 0.3267
_reflns_number_gt 13093
_reflns_number_total 21692
_reflns_threshold_expression >2sigma(I)
_cod_data_source_file jo060933zsi20060504_010336.cif
_cod_depositor_comments
;
The following automatic conversions were performed:

'_chemical_melting_point' value 'not measured' was changed to '?' -
the value is undefined or not given.

Automatic conversion script
Id: cif_fix_values 1646 2011-03-28 12:23:43Z adriana 
;
_cod_original_sg_symbol_H-M 'P 21/c'
_cod_database_code 4021899

loop_
_symmetry_equiv_pos_as_xyz
'x, y, z'
'-x, y+1/2, -z+1/2'
'-x, -y, -z'
'x, -y-1/2, z-1/2'

loop_
_atom_site_label
_atom_site_type_symbol
_atom_site_fract_x
_atom_site_fract_y
_atom_site_fract_z
_atom_site_U_iso_or_equiv
_atom_site_adp_type
_atom_site_occupancy
_atom_site_symmetry_multiplicity
_atom_site_calc_flag
_atom_site_refinement_flags
_atom_site_disorder_assembly
_atom_site_disorder_group
C1 C 0.2297(7) 0.4161(6) 0.0739(6) 0.023(3) Uiso 0.65 1 d P A 1
C2 C 0.1960(5) 0.4341(6) 0.0971(8) 0.018(4) Uiso 0.65 1 d P A 1
C3 C 0.2173(8) 0.4236(7) 0.1567(9) 0.027(6) Uiso 0.65 1 d P A 1
C4 C 0.2621(7) 0.3970(6) 0.1697(7) 0.021(3) Uiso 0.65 1 d P A 1
C5 C 0.2707(6) 0.3930(6) 0.1205(11) 0.020(4) Uiso 0.65 1 d P A 1
C6 C 0.2163(5) 0.4020(6) 0.0169(6) 0.023(3) Uiso 0.65 1 d P A 1
C7 C 0.1652(5) 0.4169(5) -0.0183(5) 0.017(3) Uiso 0.65 1 d P A 1
H7 H 0.1546 0.4153 -0.0586 0.021 Uiso 0.65 1 calc PR A 1
C8 C 0.1288(5) 0.4339(6) 0.0012(6) 0.024(3) Uiso 0.65 1 d P A 1
C21 C 0.0778(3) 0.4430(4) -0.0369(3) 0.024(2) Uiso 1 1 d . A 1
C26 C 0.0676(5) 0.4389(6) -0.1056(5) 0.030(3) Uiso 0.65 1 d P A 1
H26A H 0.0326 0.4447 -0.1300 0.045 Uiso 0.65 1 calc PR A 1
H26B H 0.0774 0.4013 -0.1133 0.045 Uiso 0.65 1 calc PR A 1
H26C H 0.0866 0.4682 -0.1139 0.045 Uiso 0.65 1 calc PR A 1
C27 C 0.0436(5) 0.3974(6) -0.0323(6) 0.036(4) Uiso 0.65 1 d P A 1
H27A H 0.0098 0.4060 -0.0592 0.055 Uiso 0.65 1 calc PR A 1
H27B H 0.0462 0.3968 0.0068 0.055 Uiso 0.65 1 calc PR A 1
H27C H 0.0530 0.3603 -0.0415 0.055 Uiso 0.65 1 calc PR A 1
C28 C 0.0592(5) 0.5024(6) -0.0345(6) 0.034(4) Uiso 0.65 1 d P A 1
H28A H 0.0245 0.5051 -0.0611 0.051 Uiso 0.65 1 calc PR A 1
H28B H 0.0780 0.5301 -0.0452 0.051 Uiso 0.65 1 calc PR A 1
H28C H 0.0632 0.5104 0.0045 0.051 Uiso 0.65 1 calc PR A 1
C9 C 0.1466(5) 0.4396(5) 0.0638(6) 0.017(3) Uiso 0.65 1 d P A 1
C10 C 0.1173(6) 0.4449(7) 0.0962(7) 0.019(5) Uiso 0.65 1 d P A 1
H10 H 0.0839 0.4555 0.0765 0.023 Uiso 0.65 1 calc PR A 1
C11 C 0.1377(5) 0.4345(6) 0.1585(6) 0.025(3) Uiso 0.65 1 d P A 1
C22 C 0.1047(6) 0.4355(6) 0.1890(7) 0.014(4) Uiso 0.65 1 d P A 1
C29 C 0.0547(5) 0.4601(6) 0.1523(6) 0.030(3) Uiso 0.65 1 d P A 1
H29A H 0.0348 0.4603 0.1739 0.045 Uiso 0.65 1 calc PR A 1
H29B H 0.0385 0.4369 0.1178 0.045 Uiso 0.65 1 calc PR A 1
H29C H 0.0584 0.4990 0.1413 0.045 Uiso 0.65 1 calc PR A 1
C30 C 0.0976(6) 0.3751(6) 0.2047(6) 0.042(4) Uiso 0.65 1 d P A 1
H30A H 0.0766 0.3754 0.2250 0.063 Uiso 0.65 1 calc PR A 1
H30B H 0.1295 0.3587 0.2294 0.063 Uiso 0.65 1 calc PR A 1
H30C H 0.0821 0.3524 0.1698 0.063 Uiso 0.65 1 calc PR A 1
C31 C 0.1298(5) 0.4743(6) 0.2439(6) 0.036(4) Uiso 0.65 1 d P A 1
H31A H 0.1092 0.4756 0.2645 0.054 Uiso 0.65 1 calc PR A 1
H31B H 0.1339 0.5128 0.2322 0.054 Uiso 0.65 1 calc PR A 1
H31C H 0.1620 0.4586 0.2689 0.054 Uiso 0.65 1 calc PR A 1
C12 C 0.1911(4) 0.4176(5) 0.1873(5) 0.018(3) Uiso 0.65 1 d P A 1
C13 C 0.2184(6) 0.3905(6) 0.2420(6) 0.021(3) Uiso 0.65 1 d P A 1
H13 H 0.2042 0.3896 0.2685 0.025 Uiso 0.65 1 calc PR A 1
C14 C 0.2643(7) 0.3655(8) 0.2582(8) 0.040(4) Uiso 0.65 1 d P A 1
C23 C 0.2890(3) 0.3314(4) 0.3185(4) 0.038(2) Uiso 1 1 d . A 1
C32 C 0.2908(6) 0.2711(6) 0.3106(6) 0.042(4) Uiso 0.65 1 d P A 1
H32A H 0.3078 0.2634 0.2864 0.063 Uiso 0.65 1 calc PR A 1
H32B H 0.2573 0.2560 0.2920 0.063 Uiso 0.65 1 calc PR A 1
H32C H 0.3084 0.2527 0.3478 0.063 Uiso 0.65 1 calc PR A 1
C33 C 0.3431(5) 0.3589(7) 0.3481(6) 0.045(4) Uiso 0.65 1 d P A 1
H33A H 0.3405 0.3999 0.3526 0.068 Uiso 0.65 1 calc PR A 1
H33B H 0.3602 0.3519 0.3239 0.068 Uiso 0.65 1 calc PR A 1
H33C H 0.3616 0.3416 0.3857 0.068 Uiso 0.65 1 calc PR A 1
C34 C 0.2637(6) 0.3480(7) 0.3565(7) 0.050(4) Uiso 0.65 1 d P A 1
H34A H 0.2638 0.3894 0.3601 0.075 Uiso 0.65 1 calc PR A 1
H34B H 0.2813 0.3310 0.3945 0.075 Uiso 0.65 1 calc PR A 1
H34C H 0.2298 0.3342 0.3393 0.075 Uiso 0.65 1 calc PR A 1
C15 C 0.2871(5) 0.3642(6) 0.2174(6) 0.033(3) Uiso 0.65 1 d P A 1
C16 C 0.3236(6) 0.3276(7) 0.2140(8) 0.034(4) Uiso 0.65 1 d P A 1
H16 H 0.3441 0.3063 0.2467 0.041 Uiso 0.65 1 calc PR A 1
C17 C 0.3299(7) 0.3226(8) 0.1631(8) 0.034(6) Uiso 0.65 1 d P A 1
C24 C 0.3676(3) 0.2743(4) 0.1640(4) 0.029(2) Uiso 1 1 d . A 1
C35 C 0.3380(6) 0.2277(7) 0.1182(7) 0.048(4) Uiso 0.65 1 d P A 1
H35A H 0.3181 0.2461 0.0815 0.072 Uiso 0.65 1 calc PR A 1
H35B H 0.3165 0.2070 0.1313 0.072 Uiso 0.65 1 calc PR A 1
H35C H 0.3610 0.2012 0.1134 0.072 Uiso 0.65 1 calc PR A 1
C36 C 0.4051(5) 0.3024(6) 0.1425(6) 0.033(3) Uiso 0.65 1 d P A 1
H36A H 0.3867 0.3217 0.1060 0.050 Uiso 0.65 1 calc PR A 1
H36B H 0.4257 0.2727 0.1375 0.050 Uiso 0.65 1 calc PR A 1
H36C H 0.4259 0.3299 0.1710 0.050 Uiso 0.65 1 calc PR A 1
C37 C 0.3976(5) 0.2453(6) 0.2185(6) 0.041(4) Uiso 0.65 1 d P A 1
H37A H 0.4163 0.2735 0.2475 0.061 Uiso 0.65 1 calc PR A 1
H37B H 0.4203 0.2190 0.2129 0.061 Uiso 0.65 1 calc PR A 1
H37C H 0.3762 0.2242 0.2313 0.061 Uiso 0.65 1 calc PR A 1
C18 C 0.3019(4) 0.3531(5) 0.1119(5) 0.019(3) Uiso 0.65 1 d P A 1
C19 C 0.2925(5) 0.3488(6) 0.0516(6) 0.030(3) Uiso 0.65 1 d P A 1
H19 H 0.3154 0.3284 0.0427 0.036 Uiso 0.65 1 calc PR A 1
C20 C 0.2535(6) 0.3720(7) 0.0078(7) 0.024(5) Uiso 0.65 1 d P A 1
C25 C 0.2458(3) 0.3586(4) -0.0515(4) 0.040(2) Uiso 1 1 d . A 1
C38 C 0.2941(5) 0.3353(6) -0.0569(6) 0.038(4) Uiso 0.65 1 d P A 1
H38A H 0.2862 0.3276 -0.0972 0.057 Uiso 0.65 1 calc PR A 1
H38B H 0.3054 0.3003 -0.0346 0.057 Uiso 0.65 1 calc PR A 1
H38C H 0.3201 0.3640 -0.0421 0.057 Uiso 0.65 1 calc PR A 1
C39 C 0.2035(6) 0.3162(7) -0.0842(7) 0.053(4) Uiso 0.65 1 d P A 1
H39A H 0.2010 0.3102 -0.1228 0.080 Uiso 0.65 1 calc PR A 1
H39B H 0.1725 0.3318 -0.0867 0.080 Uiso 0.65 1 calc PR A 1
H39C H 0.2103 0.2800 -0.0637 0.080 Uiso 0.65 1 calc PR A 1
C40 C 0.2363(6) 0.4150(7) -0.0890(7) 0.051(4) Uiso 0.65 1 d P A 1
H40A H 0.2313 0.4051 -0.1280 0.077 Uiso 0.65 1 calc PR A 1
H40B H 0.2648 0.4402 -0.0718 0.077 Uiso 0.65 1 calc PR A 1
H40C H 0.2072 0.4344 -0.0903 0.077 Uiso 0.65 1 calc PR A 1
C1X C 0.2473(12) 0.4084(12) 0.1855(13) 0.030(7) Uiso 0.35 1 d P B 2
C2X C 0.2044(10) 0.4303(9) 0.1384(14) 0.001(7) Uiso 0.35 1 d P B 2
C3X C 0.2092(13) 0.4291(12) 0.0842(13) 0.026(7) Uiso 0.35 1 d P B 2
C4X C 0.2570(11) 0.4002(10) 0.0985(14) 0.000(6) Uiso 0.35 1 d P B 2
C5X C 0.2777(10) 0.3906(10) 0.1563(15) 0.020(6) Uiso 0.35 1 d P B 2
C6X C 0.2446(10) 0.3864(11) 0.2317(11) 0.023(6) Uiso 0.35 1 d P B 2
C7X C 0.1988(11) 0.4034(12) 0.2368(12) 0.033(8) Uiso 0.35 1 d P B 2
H7X H 0.1965 0.3966 0.2718 0.039 Uiso 0.35 1 calc PR B 2
C8X C 0.1582(9) 0.4298(10) 0.1901(11) 0.017(5) Uiso 0.35 1 d P B 2
C22X C 0.1171(11) 0.4438(13) 0.2056(14) 0.023(9) Uiso 0.35 1 d P B 2
C29X C 0.0942(8) 0.5043(9) 0.1837(9) 0.019(5) Uiso 0.35 1 d P B 2
H29D H 0.0916 0.5105 0.1451 0.029 Uiso 0.35 1 calc PR B 2
H29E H 0.1152 0.5335 0.2095 0.029 Uiso 0.35 1 calc PR B 2
H29F H 0.0615 0.5062 0.1831 0.029 Uiso 0.35 1 calc PR B 2
C30X C 0.0696(9) 0.4024(11) 0.1663(11) 0.036(7) Uiso 0.35 1 d P B 2
H30D H 0.0640 0.4042 0.1261 0.054 Uiso 0.35 1 calc PR B 2
H30E H 0.0402 0.4156 0.1698 0.054 Uiso 0.35 1 calc PR B 2
H30F H 0.0767 0.3632 0.1799 0.054 Uiso 0.35 1 calc PR B 2
C31X C 0.1218(9) 0.4358(11) 0.2653(10) 0.032(6) Uiso 0.35 1 d P B 2
H31D H 0.0915 0.4480 0.2671 0.049 Uiso 0.35 1 calc PR B 2
H31E H 0.1493 0.4586 0.2919 0.049 Uiso 0.35 1 calc PR B 2
H31F H 0.1278 0.3957 0.2758 0.049 Uiso 0.35 1 calc PR B 2
C9X C 0.1590(8) 0.4396(9) 0.1406(9) 0.016(5) Uiso 0.35 1 d P B 2
C10X C 0.1217(11) 0.4469(12) 0.0840(13) 0.013(9) Uiso 0.35 1 d P B 2
H10X H 0.0900 0.4564 0.0807 0.016 Uiso 0.35 1 calc PR B 2
C11X C 0.1270(9) 0.4411(10) 0.0282(13) 0.018(6) Uiso 0.35 1 d P B 2
C26X C 0.0867(8) 0.4856(10) -0.0687(10) 0.023(6) Uiso 0.35 1 d P B 2
H26D H 0.0904 0.5221 -0.0490 0.035 Uiso 0.35 1 calc PR B 2
H26E H 0.0592 0.4878 -0.1067 0.035 Uiso 0.35 1 calc PR B 2
H26F H 0.1169 0.4769 -0.0726 0.035 Uiso 0.35 1 calc PR B 2
C27X C 0.0703(11) 0.3822(12) -0.0579(13) 0.049(8) Uiso 0.35 1 d P B 2
H27D H 0.0644 0.3582 -0.0305 0.074 Uiso 0.35 1 calc PR B 2
H27E H 0.0996 0.3689 -0.0614 0.074 Uiso 0.35 1 calc PR B 2
H27F H 0.0420 0.3802 -0.0953 0.074 Uiso 0.35 1 calc PR B 2
C28X C 0.0324(9) 0.4583(11) -0.0207(11) 0.037(7) Uiso 0.35 1 d P B 2
H28D H 0.0281 0.4275 0.0023 0.055 Uiso 0.35 1 calc PR B 2
H28E H 0.0023 0.4629 -0.0559 0.055 Uiso 0.35 1 calc PR B 2
H28F H 0.0397 0.4936 0.0014 0.055 Uiso 0.35 1 calc PR B 2
C12X C 0.1727(8) 0.4289(9) 0.0319(9) 0.017(5) Uiso 0.35 1 d P B 2
C13X C 0.1908(10) 0.4065(9) -0.0101(11) 0.008(5) Uiso 0.35 1 d P B 2
H13X H 0.1690 0.4120 -0.0492 0.010 Uiso 0.35 1 calc PR B 2
C14X C 0.2362(11) 0.3777(11) -0.0006(11) 0.013(7) Uiso 0.35 1 d P B 2
C38X C 0.2967(8) 0.3773(11) -0.0384(10) 0.028(6) Uiso 0.35 1 d P B 2
H38D H 0.3047 0.3665 -0.0700 0.041 Uiso 0.35 1 calc PR B 2
H38E H 0.3197 0.3590 -0.0031 0.041 Uiso 0.35 1 calc PR B 2
H38F H 0.2990 0.4186 -0.0335 0.041 Uiso 0.35 1 calc PR B 2
C39X C 0.2451(11) 0.2883(12) -0.0447(12) 0.046(8) Uiso 0.35 1 d P B 2
H39D H 0.2498 0.2702 -0.0761 0.069 Uiso 0.35 1 calc PR B 2
H39E H 0.2135 0.2765 -0.0460 0.069 Uiso 0.35 1 calc PR B 2
H39F H 0.2716 0.2769 -0.0081 0.069 Uiso 0.35 1 calc PR B 2
C40X C 0.2080(11) 0.3793(14) -0.1072(13) 0.058(9) Uiso 0.35 1 d P B 2
H40D H 0.2154 0.3653 -0.1383 0.087 Uiso 0.35 1 calc PR B 2
H40E H 0.2078 0.4208 -0.1075 0.087 Uiso 0.35 1 calc PR B 2
H40F H 0.1757 0.3653 -0.1126 0.087 Uiso 0.35 1 calc PR B 2
C15X C 0.2677(8) 0.3727(9) 0.0590(10) 0.018(5) Uiso 0.35 1 d P B 2
C16X C 0.3084(7) 0.3326(9) 0.0868(9) 0.006(4) Uiso 0.35 1 d P B 2
H16X H 0.3214 0.3149 0.0634 0.008 Uiso 0.35 1 calc PR B 2
C17X C 0.3301(8) 0.3179(10) 0.1464(11) 0.000(6) Uiso 0.35 1 d P B 2
C35X C 0.3476(9) 0.2174(10) 0.1850(10) 0.028(6) Uiso 0.35 1 d P B 2
H35D H 0.3729 0.1879 0.1969 0.042 Uiso 0.35 1 calc PR B 2
H35E H 0.3179 0.2033 0.1533 0.042 Uiso 0.35 1 calc PR B 2
H35F H 0.3403 0.2274 0.2173 0.042 Uiso 0.35 1 calc PR B 2
C36X C 0.3886(10) 0.2536(11) 0.1242(11) 0.037(7) Uiso 0.35 1 d P B 2
H36D H 0.4132 0.2242 0.1434 0.055 Uiso 0.35 1 calc PR B 2
H36E H 0.4040 0.2853 0.1136 0.055 Uiso 0.35 1 calc PR B 2
H36F H 0.3623 0.2377 0.0897 0.055 Uiso 0.35 1 calc PR B 2
C37X C 0.4141(9) 0.2950(12) 0.2212(11) 0.039(7) Uiso 0.35 1 d P B 2
H37D H 0.4395 0.2656 0.2333 0.059 Uiso 0.35 1 calc PR B 2
H37E H 0.4037 0.3016 0.2518 0.059 Uiso 0.35 1 calc PR B 2
H37F H 0.4272 0.3302 0.2133 0.059 Uiso 0.35 1 calc PR B 2
C18X C 0.3105(10) 0.3427(12) 0.1837(13) 0.032(7) Uiso 0.35 1 d P B 2
C19X C 0.3141(9) 0.3273(11) 0.2379(11) 0.025(6) Uiso 0.35 1 d P B 2
H19X H 0.3400 0.3022 0.2597 0.030 Uiso 0.35 1 calc PR B 2
C20X C 0.2828(11) 0.3457(12) 0.2636(12) 0.030(7) Uiso 0.35 1 d P B 2
C32X C 0.2423(9) 0.2863(11) 0.3116(11) 0.033(6) Uiso 0.35 1 d P B 2
H32D H 0.2455 0.2755 0.3497 0.050 Uiso 0.35 1 calc PR B 2
H32E H 0.2439 0.2522 0.2908 0.050 Uiso 0.35 1 calc PR B 2
H32F H 0.2108 0.3054 0.2905 0.050 Uiso 0.35 1 calc PR B 2
C33X C 0.3353(8) 0.2843(10) 0.3509(10) 0.027(6) Uiso 0.35 1 d P B 2
H33D H 0.3380 0.2755 0.3892 0.040 Uiso 0.35 1 calc PR B 2
H33E H 0.3661 0.3008 0.3542 0.040 Uiso 0.35 1 calc PR B 2
H33F H 0.3284 0.2494 0.3282 0.040 Uiso 0.35 1 calc PR B 2
C34X C 0.2918(11) 0.3713(12) 0.3639(12) 0.042(7) Uiso 0.35 1 d P B 2
H34D H 0.2964 0.3499 0.3984 0.063 Uiso 0.35 1 calc PR B 2
H34E H 0.2614 0.3932 0.3508 0.063 Uiso 0.35 1 calc PR B 2
H34F H 0.3196 0.3971 0.3727 0.063 Uiso 0.35 1 calc PR B 2
C41 C 0.0368(9) 0.4068(10) 0.5787(10) 0.014(8) Uiso 0.50 1 d P C 1
C42 C -0.0015(9) 0.4277(10) 0.5189(12) 0.027(7) Uiso 0.50 1 d P C 1
C43 C 0.0157(6) 0.4152(8) 0.4736(8) 0.010(5) Uiso 0.50 1 d P C 1
C44 C 0.0644(6) 0.3861(7) 0.5049(8) 0.000(4) Uiso 0.50 1 d P C 1
C45 C 0.0780(7) 0.3826(8) 0.5669(9) 0.000(6) Uiso 0.50 1 d P C 1
C46 C 0.0269(7) 0.3919(8) 0.6163(9) 0.015(6) Uiso 0.50 1 d P C 1
C47 C -0.0244(9) 0.4105(10) 0.6069(11) 0.036(6) Uiso 0.50 1 d P C 1
H47 H -0.0339 0.4093 0.6374 0.043 Uiso 0.50 1 calc PR C 1
C48 C -0.0588(8) 0.4303(9) 0.5501(11) 0.037(5) Uiso 0.50 1 d P C 1
C61 C -0.1095(8) 0.4423(10) 0.5498(11) 0.051(6) Uiso 0.50 1 d P C 1
C66 C -0.1294(9) 0.5016(10) 0.5202(11) 0.068(7) Uiso 0.50 1 d P C 1
H66A H -0.1098 0.5322 0.5451 0.102 Uiso 0.50 1 calc PR C 1
H66B H -0.1637 0.5060 0.5135 0.102 Uiso 0.50 1 calc PR C 1
H66C H -0.1270 0.5033 0.4836 0.102 Uiso 0.50 1 calc PR C 1
C67 C -0.1501(8) 0.3979(10) 0.5074(10) 0.057(6) Uiso 0.50 1 d P C 1
H67A H -0.1556 0.4052 0.4677 0.085 Uiso 0.50 1 calc PR C 1
H67B H -0.1809 0.4027 0.5110 0.085 Uiso 0.50 1 calc PR C 1
H67C H -0.1381 0.3590 0.5178 0.085 Uiso 0.50 1 calc PR C 1
C68 C -0.1134(9) 0.4432(10) 0.6060(10) 0.060(6) Uiso 0.50 1 d P C 1
H68A H -0.1166 0.4042 0.6173 0.091 Uiso 0.50 1 calc PR C 1
H68B H -0.1422 0.4653 0.6018 0.091 Uiso 0.50 1 calc PR C 1
H68C H -0.0839 0.4606 0.6354 0.091 Uiso 0.50 1 calc PR C 1
C49 C -0.0484(10) 0.4351(10) 0.5072(13) 0.033(7) Uiso 0.50 1 d P C 1
C50 C -0.0801(9) 0.4397(9) 0.4433(12) 0.032(6) Uiso 0.50 1 d P C 1
H50 H -0.1134 0.4507 0.4304 0.038 Uiso 0.50 1 calc PR C 1
C51 C -0.0618(7) 0.4284(8) 0.4025(8) 0.025(5) Uiso 0.50 1 d P C 1
C62 C -0.1016(8) 0.4325(9) 0.3392(10) 0.043(5) Uiso 0.50 1 d P C 1
C69 C -0.1126(8) 0.3720(9) 0.3120(9) 0.044(5) Uiso 0.50 1 d P C 1
H69A H -0.1424 0.3732 0.2759 0.066 Uiso 0.50 1 calc PR C 1
H69B H -0.1175 0.3455 0.3384 0.066 Uiso 0.50 1 calc PR C 1
H69C H -0.0850 0.3592 0.3046 0.066 Uiso 0.50 1 calc PR C 1
C70 C -0.0772(9) 0.4668(10) 0.3035(10) 0.061(6) Uiso 0.50 1 d P C 1
H70A H -0.0467 0.4481 0.3084 0.091 Uiso 0.50 1 calc PR C 1
H70B H -0.0701 0.5059 0.3177 0.091 Uiso 0.50 1 calc PR C 1
H70C H -0.1000 0.4672 0.2628 0.091 Uiso 0.50 1 calc PR C 1
C71 C -0.1514(9) 0.4591(12) 0.3295(11) 0.072(7) Uiso 0.50 1 d P C 1
H71A H -0.1575 0.4527 0.3633 0.109 Uiso 0.50 1 calc PR C 1
H71B H -0.1776 0.4415 0.2960 0.109 Uiso 0.50 1 calc PR C 1
H71C H -0.1507 0.5000 0.3229 0.109 Uiso 0.50 1 calc PR C 1
C52 C -0.0139(6) 0.4094(8) 0.4178(9) 0.009(4) Uiso 0.50 1 d P C 1
C53 C 0.0101(9) 0.3779(9) 0.3851(9) 0.029(5) Uiso 0.50 1 d P C 1
H53 H -0.0061 0.3780 0.3445 0.034 Uiso 0.50 1 calc PR C 1
C54 C 0.0527(6) 0.3500(7) 0.4105(6) 0.008(4) Uiso 0.50 1 d P C 1
C63 C 0.0712(7) 0.3182(8) 0.3707(8) 0.027(5) Uiso 0.50 1 d P C 1
C72 C 0.0429(8) 0.3253(10) 0.3103(9) 0.051(6) Uiso 0.50 1 d P C 1
H72A H 0.0127 0.3031 0.2977 0.076 Uiso 0.50 1 calc PR C 1
H72B H 0.0620 0.3120 0.2901 0.076 Uiso 0.50 1 calc PR C 1
H72C H 0.0348 0.3655 0.3017 0.076 Uiso 0.50 1 calc PR C 1
C73 C 0.1275(7) 0.3324(9) 0.3873(9) 0.040(5) Uiso 0.50 1 d P C 1
H73A H 0.1303 0.3715 0.3763 0.060 Uiso 0.50 1 calc PR C 1
H73B H 0.1400 0.3063 0.3672 0.060 Uiso 0.50 1 calc PR C 1
H73C H 0.1466 0.3280 0.4287 0.060 Uiso 0.50 1 calc PR C 1
C74 C 0.0708(7) 0.2517(7) 0.3854(8) 0.022(4) Uiso 0.50 1 d P C 1
H74A H 0.0867 0.2464 0.4269 0.033 Uiso 0.50 1 calc PR C 1
H74B H 0.0885 0.2302 0.3678 0.033 Uiso 0.50 1 calc PR C 1
H74C H 0.0369 0.2382 0.3703 0.033 Uiso 0.50 1 calc PR C 1
C55 C 0.0825(8) 0.3489(9) 0.4715(8) 0.016(6) Uiso 0.50 1 d P C 1
C56 C 0.1198(7) 0.3136(8) 0.5151(12) 0.012(6) Uiso 0.50 1 d P C 1
H56 H 0.1391 0.2918 0.5015 0.014 Uiso 0.50 1 calc PR C 1
C57 C 0.1318(8) 0.3065(9) 0.5728(10) 0.016(8) Uiso 0.50 1 d P C 1
C64 C 0.1709(6) 0.2607(7) 0.6055(8) 0.013(4) Uiso 0.50 1 d P C 1
C75 C 0.1957(7) 0.2345(8) 0.5694(8) 0.029(5) Uiso 0.50 1 d P C 1
H75A H 0.1709 0.2155 0.5357 0.044 Uiso 0.50 1 calc PR C 1
H75B H 0.2204 0.2068 0.5926 0.044 Uiso 0.50 1 calc PR C 1
H75C H 0.2114 0.2646 0.5570 0.044 Uiso 0.50 1 calc PR C 1
C76 C 0.2113(6) 0.2886(7) 0.6605(8) 0.020(4) Uiso 0.50 1 d P C 1
H76A H 0.2382 0.2617 0.6791 0.029 Uiso 0.50 1 calc PR C 1
H76B H 0.1971 0.2988 0.6869 0.029 Uiso 0.50 1 calc PR C 1
H76C H 0.2238 0.3228 0.6497 0.029 Uiso 0.50 1 calc PR C 1
C77 C 0.1455(6) 0.2123(7) 0.6218(8) 0.017(4) Uiso 0.50 1 d P C 1
H77A H 0.1202 0.1955 0.5870 0.025 Uiso 0.50 1 calc PR C 1
H77B H 0.1303 0.2272 0.6457 0.025 Uiso 0.50 1 calc PR C 1
H77C H 0.1697 0.1833 0.6430 0.025 Uiso 0.50 1 calc PR C 1
C58 C 0.0999(11) 0.3422(13) 0.5889(13) 0.042(11) Uiso 0.50 1 d P C 1
C59 C 0.1032(8) 0.3307(8) 0.6511(8) 0.004(5) Uiso 0.50 1 d P C 1
H59 H 0.1293 0.3097 0.6791 0.005 Uiso 0.50 1 calc PR C 1
C60 C 0.0635(8) 0.3548(8) 0.6626(8) 0.016(6) Uiso 0.50 1 d P C 1
C65 C 0.0595(9) 0.3395(10) 0.7143(10) 0.038(7) Uiso 0.50 1 d P C 1
C78 C 0.1105(11) 0.3130(12) 0.7592(13) 0.067(8) Uiso 0.50 1 d P C 1
H78A H 0.1237 0.2879 0.7390 0.101 Uiso 0.50 1 calc PR C 1
H78B H 0.1051 0.2914 0.7883 0.101 Uiso 0.50 1 calc PR C 1
H78C H 0.1339 0.3437 0.7776 0.101 Uiso 0.50 1 calc PR C 1
C79 C 0.0541(10) 0.3966(12) 0.7451(12) 0.075(8) Uiso 0.50 1 d P C 1
H79A H 0.0797 0.4235 0.7478 0.112 Uiso 0.50 1 calc PR C 1
H79B H 0.0575 0.3876 0.7836 0.112 Uiso 0.50 1 calc PR C 1
H79C H 0.0218 0.4135 0.7227 0.112 Uiso 0.50 1 calc PR C 1
C80 C 0.0142(9) 0.3031(11) 0.7017(12) 0.048(7) Uiso 0.50 1 d P C 1
H80A H -0.0132 0.3173 0.6671 0.072 Uiso 0.50 1 calc PR C 1
H80B H 0.0055 0.3051 0.7341 0.072 Uiso 0.50 1 calc PR C 1
H80C H 0.0211 0.2637 0.6957 0.072 Uiso 0.50 1 calc PR C 1
C41X C 0.0458(10) 0.4049(11) 0.5745(11) 0.025(10) Uiso 0.50 1 d P D 2
C42X C 0.0084(11) 0.4297(11) 0.5362(13) 0.039(9) Uiso 0.50 1 d P D 2
C43X C 0.0134(7) 0.4250(9) 0.4905(10) 0.025(6) Uiso 0.50 1 d P D 2
C44X C 0.0512(14) 0.3959(15) 0.4955(15) 0.072(12) Uiso 0.50 1 d P D 2
C45X C 0.0736(10) 0.3831(12) 0.5519(14) 0.036(10) Uiso 0.50 1 d P D 2
C46X C 0.0413(9) 0.3868(10) 0.6335(11) 0.033(7) Uiso 0.50 1 d P D 2
C47X C -0.0064(7) 0.4071(8) 0.6296(9) 0.023(5) Uiso 0.50 1 d P D 2
H47X H -0.0107 0.4033 0.6637 0.027 Uiso 0.50 1 calc PR D 2
C48X C -0.0465(7) 0.4312(8) 0.5832(10) 0.023(4) Uiso 0.50 1 d P D 2
C61X C -0.0942(7) 0.4486(8) 0.5844(9) 0.031(5) Uiso 0.50 1 d P D 2
C66X C -0.1113(7) 0.5066(8) 0.5630(9) 0.042(5) Uiso 0.50 1 d P D 2
H66D H -0.0911 0.5344 0.5914 0.063 Uiso 0.50 1 calc PR D 2
H66E H -0.1456 0.5109 0.5563 0.063 Uiso 0.50 1 calc PR D 2
H66F H -0.1084 0.5127 0.5271 0.063 Uiso 0.50 1 calc PR D 2
C67X C -0.1354(7) 0.4018(8) 0.5502(9) 0.039(5) Uiso 0.50 1 d P D 2
H67D H -0.1659 0.4112 0.5530 0.058 Uiso 0.50 1 calc PR D 2
H67E H -0.1241 0.3642 0.5669 0.058 Uiso 0.50 1 calc PR D 2
H67F H -0.1413 0.4015 0.5098 0.058 Uiso 0.50 1 calc PR D 2
C68X C -0.0908(9) 0.4441(10) 0.6474(10) 0.060(6) Uiso 0.50 1 d P D 2
H68D H -0.0707 0.4753 0.6708 0.090 Uiso 0.50 1 calc PR D 2
H68E H -0.0759 0.4078 0.6645 0.090 Uiso 0.50 1 calc PR D 2
H68F H -0.1238 0.4465 0.6458 0.090 Uiso 0.50 1 calc PR D 2
C49X C -0.0410(8) 0.4395(10) 0.5279(11) 0.031(7) Uiso 0.50 1 d P D 2
C50X C -0.0785(8) 0.4456(8) 0.4688(11) 0.032(6) Uiso 0.50 1 d P D 2
H50X H -0.1107 0.4559 0.4630 0.038 Uiso 0.50 1 calc PR D 2
C51X C -0.0706(8) 0.4378(9) 0.4253(11) 0.030(6) Uiso 0.50 1 d P D 2
C62X C -0.1116(8) 0.4394(10) 0.3618(10) 0.048(6) Uiso 0.50 1 d P D 2
C69X C -0.1232(8) 0.3794(9) 0.3374(10) 0.052(6) Uiso 0.50 1 d P D 2
H69D H -0.1495 0.3809 0.2985 0.078 Uiso 0.50 1 calc PR D 2
H69E H -0.1338 0.3562 0.3616 0.078 Uiso 0.50 1 calc PR D 2
H69F H -0.0939 0.3626 0.3365 0.078 Uiso 0.50 1 calc PR D 2
C70X C -0.1016(9) 0.4793(11) 0.3224(10) 0.067(7) Uiso 0.50 1 d P D 2
H70D H -0.1206 0.5142 0.3176 0.101 Uiso 0.50 1 calc PR D 2
H70E H -0.1111 0.4610 0.2851 0.101 Uiso 0.50 1 calc PR D 2
H70F H -0.0666 0.4884 0.3389 0.101 Uiso 0.50 1 calc PR D 2
C71X C -0.1626(11) 0.4559(14) 0.3641(13) 0.090(9) Uiso 0.50 1 d P D 2
H71D H -0.1609 0.4951 0.3774 0.136 Uiso 0.50 1 calc PR D 2
H71E H -0.1683 0.4303 0.3905 0.136 Uiso 0.50 1 calc PR D 2
H71F H -0.1895 0.4522 0.3258 0.136 Uiso 0.50 1 calc PR D 2
C52X C -0.0216(8) 0.4226(10) 0.4322(10) 0.037(7) Uiso 0.50 1 d P D 2
C53X C -0.0037(7) 0.3965(9) 0.3921(10) 0.023(4) Uiso 0.50 1 d P D 2
H53X H -0.0234 0.3988 0.3521 0.027 Uiso 0.50 1 calc PR D 2
C54X C 0.0381(11) 0.3707(11) 0.4105(12) 0.053(7) Uiso 0.50 1 d P D 2
C63X C 0.0538(8) 0.3389(10) 0.3645(9) 0.042(6) Uiso 0.50 1 d P D 2
C72X C 0.0188(10) 0.3496(13) 0.3010(11) 0.081(9) Uiso 0.50 1 d P D 2
H72D H -0.0128 0.3312 0.2921 0.122 Uiso 0.50 1 calc PR D 2
H72E H 0.0330 0.3337 0.2765 0.122 Uiso 0.50 1 calc PR D 2
H72F H 0.0138 0.3905 0.2942 0.122 Uiso 0.50 1 calc PR D 2
C73X C 0.1074(9) 0.3527(12) 0.3723(11) 0.068(8) Uiso 0.50 1 d P D 2
H73D H 0.1089 0.3920 0.3606 0.101 Uiso 0.50 1 calc PR D 2
H73E H 0.1163 0.3269 0.3486 0.101 Uiso 0.50 1 calc PR D 2
H73F H 0.1304 0.3478 0.4126 0.101 Uiso 0.50 1 calc PR D 2
C74X C 0.0495(9) 0.2714(10) 0.3682(11) 0.062(7) Uiso 0.50 1 d P D 2
H74D H 0.0680 0.2591 0.4079 0.093 Uiso 0.50 1 calc PR D 2
H74E H 0.0628 0.2531 0.3439 0.093 Uiso 0.50 1 calc PR D 2
H74F H 0.0150 0.2609 0.3551 0.093 Uiso 0.50 1 calc PR D 2
C55X C 0.0718(7) 0.3638(9) 0.4723(9) 0.017(6) Uiso 0.50 1 d P D 2
C56X C 0.1132(9) 0.3222(11) 0.4991(11) 0.028(8) Uiso 0.50 1 d P D 2
H56X H 0.1268 0.3042 0.4763 0.033 Uiso 0.50 1 calc PR D 2
C57X C 0.1321(8) 0.3096(10) 0.5585(13) 0.019(8) Uiso 0.50 1 d P D 2
C64X C 0.1707(6) 0.2645(7) 0.5839(9) 0.019(5) Uiso 0.50 1 d P D 2
C75X C 0.1929(9) 0.2457(12) 0.5434(11) 0.062(8) Uiso 0.50 1 d P D 2
H75D H 0.1671 0.2440 0.5042 0.094 Uiso 0.50 1 calc PR D 2
H75E H 0.2077 0.2082 0.5548 0.094 Uiso 0.50 1 calc PR D 2
H75F H 0.2180 0.2730 0.5452 0.094 Uiso 0.50 1 calc PR D 2
C76X C 0.2125(8) 0.2870(10) 0.6365(10) 0.046(6) Uiso 0.50 1 d P D 2
H76D H 0.2341 0.2555 0.6571 0.068 Uiso 0.50 1 calc PR D 2
H76E H 0.1997 0.3053 0.6613 0.068 Uiso 0.50 1 calc PR D 2
H76F H 0.2310 0.3147 0.6254 0.068 Uiso 0.50 1 calc PR D 2
C77X C 0.1481(9) 0.2114(10) 0.5977(11) 0.056(7) Uiso 0.50 1 d P D 2
H77D H 0.1262 0.1927 0.5620 0.084 Uiso 0.50 1 calc PR D 2
H77E H 0.1294 0.2224 0.6192 0.084 Uiso 0.50 1 calc PR D 2
H77F H 0.1743 0.1851 0.6208 0.084 Uiso 0.50 1 calc PR D 2
C58X C 0.1121(8) 0.3388(8) 0.5966(8) 0.000(5) Uiso 0.50 1 d P D 2
C59X C 0.1113(11) 0.3286(13) 0.6417(13) 0.053(12) Uiso 0.50 1 d P D 2
H59X H 0.1350 0.3020 0.6652 0.064 Uiso 0.50 1 calc PR D 2
C60X C 0.0804(10) 0.3502(10) 0.6649(10) 0.034(7) Uiso 0.50 1 d P D 2
C65X C 0.0775(11) 0.3280(11) 0.7246(12) 0.049(7) Uiso 0.50 1 d P D 2
C78X C 0.1166(9) 0.2865(11) 0.7549(11) 0.051(7) Uiso 0.50 1 d P D 2
H78D H 0.1115 0.2525 0.7313 0.077 Uiso 0.50 1 calc PR D 2
H78E H 0.1159 0.2762 0.7913 0.077 Uiso 0.50 1 calc PR D 2
H78F H 0.1485 0.3033 0.7624 0.077 Uiso 0.50 1 calc PR D 2
C79X C 0.0803(8) 0.3780(9) 0.7606(9) 0.046(6) Uiso 0.50 1 d P D 2
H79D H 0.1110 0.3985 0.7696 0.069 Uiso 0.50 1 calc PR D 2
H79E H 0.0793 0.3655 0.7962 0.069 Uiso 0.50 1 calc PR D 2
H79F H 0.0525 0.4033 0.7399 0.069 Uiso 0.50 1 calc PR D 2
C80X C 0.0310(9) 0.2930(11) 0.7122(11) 0.045(7) Uiso 0.50 1 d P D 2
H80D H 0.0255 0.2663 0.6810 0.068 Uiso 0.50 1 calc PR D 2
H80E H 0.0027 0.3185 0.7012 0.068 Uiso 0.50 1 calc PR D 2
H80F H 0.0351 0.2719 0.7467 0.068 Uiso 0.50 1 calc PR D 2
C81 C 0.2112(11) 0.5687(10) 0.1030(10) 0.021(9) Uiso 0.50 1 d P E 1
C82 C 0.1868(9) 0.5851(11) 0.1341(11) 0.016(9) Uiso 0.50 1 d P E 1
C83 C 0.1330(10) 0.6088(12) 0.0962(12) 0.036(10) Uiso 0.50 1 d P E 1
C84 C 0.1247(12) 0.6152(14) 0.0444(14) 0.026(12) Uiso 0.50 1 d P E 1
C85 C 0.1739(10) 0.5873(11) 0.0422(12) 0.004(9) Uiso 0.50 1 d P E 1
C86 C 0.2494(12) 0.5630(11) 0.1123(11) 0.004(10) Uiso 0.50 1 d P E 1
C87 C 0.2825(8) 0.5617(8) 0.1692(10) 0.010(6) Uiso 0.50 1 d P E 1
H87 H 0.3164 0.5545 0.1817 0.012 Uiso 0.50 1 calc PR E 1
C88 C 0.2598(11) 0.5729(12) 0.2091(12) 0.021(10) Uiso 0.50 1 d P E 1
C101 C 0.2896(8) 0.5660(9) 0.2799(9) 0.015(6) Uiso 0.50 1 d P E 1
C106 C 0.3431(8) 0.5388(10) 0.2935(10) 0.015(6) Uiso 0.50 1 d P E 1
H10A H 0.3631 0.5380 0.3349 0.023 Uiso 0.50 1 calc PR E 1
H10B H 0.3595 0.5620 0.2753 0.023 Uiso 0.50 1 calc PR E 1
H10C H 0.3389 0.5001 0.2783 0.023 Uiso 0.50 1 calc PR E 1
C107 C 0.2669(9) 0.5312(12) 0.3112(11) 0.035(8) Uiso 0.50 1 d P E 1
H10D H 0.2387 0.5515 0.3114 0.052 Uiso 0.50 1 calc PR E 1
H10E H 0.2912 0.5248 0.3506 0.052 Uiso 0.50 1 calc PR E 1
H10F H 0.2562 0.4946 0.2919 0.052 Uiso 0.50 1 calc PR E 1
C108 C 0.3023(9) 0.6261(11) 0.3080(11) 0.027(8) Uiso 0.50 1 d P E 1
H10G H 0.2755 0.6394 0.3167 0.041 Uiso 0.50 1 calc PR E 1
H10H H 0.3069 0.6527 0.2814 0.041 Uiso 0.50 1 calc PR E 1
H10I H 0.3326 0.6240 0.3434 0.041 Uiso 0.50 1 calc PR E 1
C89 C 0.2058(8) 0.5890(9) 0.1869(10) 0.013(6) Uiso 0.50 1 d P E 1
C90 C 0.1814(14) 0.6148(17) 0.2247(18) 0.065(15) Uiso 0.50 1 d P E 1
H90 H 0.1941 0.6122 0.2651 0.078 Uiso 0.50 1 calc PR E 1
C91 C 0.1332(13) 0.6452(16) 0.1848(18) 0.049(14) Uiso 0.50 1 d P E 1
C102 C 0.1092(8) 0.6664(10) 0.2259(9) 0.027(6) Uiso 0.50 1 d P E 1
C109 C 0.1097(9) 0.7291(12) 0.2194(11) 0.051(8) Uiso 0.50 1 d P E 1
H10J H 0.1002 0.7473 0.2472 0.077 Uiso 0.50 1 calc PR E 1
H10K H 0.0866 0.7397 0.1806 0.077 Uiso 0.50 1 calc PR E 1
H10L H 0.1428 0.7414 0.2263 0.077 Uiso 0.50 1 calc PR E 1
C110 C 0.1347(10) 0.6537(11) 0.2896(11) 0.056(8) Uiso 0.50 1 d P E 1
H11A H 0.1101 0.6492 0.3046 0.084 Uiso 0.50 1 calc PR E 1
H11B H 0.1567 0.6851 0.3094 0.084 Uiso 0.50 1 calc PR E 1
H11C H 0.1537 0.6186 0.2958 0.084 Uiso 0.50 1 calc PR E 1
C111 C 0.0577(9) 0.6427(12) 0.2044(11) 0.050(8) Uiso 0.50 1 d P E 1
H11D H 0.0593 0.6013 0.2085 0.075 Uiso 0.50 1 calc PR E 1
H11E H 0.0390 0.6527 0.1641 0.075 Uiso 0.50 1 calc PR E 1
H11F H 0.0416 0.6587 0.2269 0.075 Uiso 0.50 1 calc PR E 1
C92 C 0.1137(8) 0.6443(9) 0.1215(10) 0.015(7) Uiso 0.50 1 d P E 1
C93 C 0.0818(19) 0.677(2) 0.083(3) 0.12(2) Uiso 0.50 1 d P E 1
H93 H 0.0635 0.7001 0.0966 0.146 Uiso 0.50 1 calc PR E 1
C94 C 0.0685(8) 0.6843(10) 0.0208(11) 0.020(8) Uiso 0.50 1 d P E 1
C103 C 0.0318(3) 0.7282(3) -0.0101(3) 0.0194(19) Uiso 1 1 d . E 1
C112 C 0.0589(3) 0.7761(4) -0.0248(4) 0.041(3) Uiso 1 1 d . E 1
H11G H 0.0811 0.7952 0.0104 0.062 Uiso 1 1 calc R E 1
H11H H 0.0350 0.8035 -0.0501 0.062 Uiso 1 1 calc R E 1
H11I H 0.0778 0.7602 -0.0441 0.062 Uiso 1 1 calc R E 1
C113 C -0.0054(3) 0.7000(4) -0.0641(4) 0.035(2) Uiso 1 1 d . E 1
H11J H 0.0118 0.6783 -0.0822 0.052 Uiso 1 1 calc R E 1
H11K H -0.0257 0.7292 -0.0906 0.052 Uiso 1 1 calc R E 1
H11L H -0.0262 0.6745 -0.0542 0.052 Uiso 1 1 calc R E 1
C114 C 0.0017(3) 0.7574(4) 0.0188(4) 0.033(2) Uiso 1 1 d . E 1
H11M H -0.0168 0.7286 0.0287 0.049 Uiso 1 1 calc R E 1
H11N H -0.0211 0.7848 -0.0078 0.049 Uiso 1 1 calc R E 1
H11O H 0.0241 0.7770 0.0535 0.049 Uiso 1 1 calc R E 1
C95 C 0.0980(8) 0.6518(10) -0.0036(12) 0.031(8) Uiso 0.50 1 d P E 1
C96 C 0.1136(16) 0.6515(19) -0.0416(19) 0.081(18) Uiso 0.50 1 d P E 1
H96 H 0.0936 0.6723 -0.0749 0.098 Uiso 0.50 1 calc PR E 1
C97 C 0.1554(14) 0.6262(17) -0.0449(17) 0.080(16) Uiso 0.50 1 d P E 1
C104 C 0.1519(3) 0.6405(4) -0.1050(4) 0.031(2) Uiso 1 1 d . E 1
C115 C 0.1043(4) 0.6660(5) -0.1543(4) 0.054(3) Uiso 1 1 d . E 1
H11P H 0.0764 0.6410 -0.1613 0.082 Uiso 1 1 calc R E 1
H11Q H 0.1091 0.6693 -0.1893 0.082 Uiso 1 1 calc R E 1
H11R H 0.0978 0.7036 -0.1430 0.082 Uiso 1 1 calc R E 1
C116 C 0.1617(4) 0.5842(4) -0.1283(4) 0.049(3) Uiso 1 1 d . E 1
H11S H 0.1921 0.5675 -0.1001 0.074 Uiso 1 1 calc R E 1
H11T H 0.1646 0.5913 -0.1640 0.074 Uiso 1 1 calc R E 1
H11U H 0.1344 0.5580 -0.1356 0.074 Uiso 1 1 calc R E 1
C117 C 0.1928(4) 0.6846(5) -0.0949(5) 0.054(3) Uiso 1 1 d . E 1
H11V H 0.1875 0.7180 -0.0756 0.081 Uiso 1 1 calc R E 1
H11W H 0.1921 0.6959 -0.1317 0.081 Uiso 1 1 calc R E 1
H11$ H 0.2247 0.6677 -0.0708 0.081 Uiso 1 1 calc R E 1
C98 C 0.1823(11) 0.6001(13) 0.0051(15) 0.036(12) Uiso 0.50 1 d P E 1
C99 C 0.2413(8) 0.5856(8) 0.0173(10) 0.011(6) Uiso 0.50 1 d P E 1
H99 H 0.2519 0.5889 -0.0123 0.014 Uiso 0.50 1 calc PR E 1
C100 C 0.2754(10) 0.5675(12) 0.0756(12) 0.039(11) Uiso 0.50 1 d P E 1
C105 C 0.3231(3) 0.5582(3) 0.0773(3) 0.0204(19) Uiso 1 1 d . E 1
C118 C 0.3401(3) 0.4996(4) 0.1019(4) 0.032(2) Uiso 1 1 d . E 1
H11$ H 0.3201 0.4708 0.0745 0.048 Uiso 1 1 calc R E 1
H11 H 0.3367 0.4955 0.1378 0.048 Uiso 1 1 calc R E 1
H11S H 0.3745 0.4946 0.1094 0.048 Uiso 1 1 calc R E 1
C119 C 0.3311(3) 0.5618(4) 0.0219(4) 0.034(2) Uiso 1 1 d . E 1
H11$ H 0.3660 0.5570 0.0315 0.051 Uiso 1 1 calc R E 1
H11 H 0.3200 0.5989 0.0038 0.051 Uiso 1 1 calc R E 1
H11S H 0.3122 0.5318 -0.0046 0.051 Uiso 1 1 calc R E 1
C120 C 0.3560(4) 0.6047(4) 0.1173(4) 0.047(3) Uiso 1 1 d . E 1
H12A H 0.3542 0.6028 0.1543 0.070 Uiso 1 1 calc R E 1
H12B H 0.3447 0.6421 0.1000 0.070 Uiso 1 1 calc R E 1
H12C H 0.3899 0.5989 0.1232 0.070 Uiso 1 1 calc R E 1
C581 C 0.2000(8) 0.5717(8) 0.0916(9) 0.000(6) Uiso 0.50 1 d P F 2
C582 C 0.1798(9) 0.5784(11) 0.1371(10) 0.012(8) Uiso 0.50 1 d P F 2
C583 C 0.1413(7) 0.6076(8) 0.1105(9) 0.000(6) Uiso 0.50 1 d P F 2
C584 C 0.1341(13) 0.6106(14) 0.0486(14) 0.027(12) Uiso 0.50 1 d P F 2
C585 C 0.1667(14) 0.5890(15) 0.0440(15) 0.029(14) Uiso 0.50 1 d P F 2
C586 C 0.2582(11) 0.5645(13) 0.1147(13) 0.018(13) Uiso 0.50 1 d P F 2
C587 C 0.2825(9) 0.5590(10) 0.1835(11) 0.028(8) Uiso 0.50 1 d P F 2
H587 H 0.3153 0.5455 0.1996 0.033 Uiso 0.50 1 calc PR F 2
C588 C 0.2659(11) 0.5696(12) 0.2208(13) 0.025(10) Uiso 0.50 1 d P F 2
C601 C 0.3012(8) 0.5738(9) 0.2786(9) 0.017(7) Uiso 0.50 1 d P F 2
C606 C 0.3506(11) 0.5502(14) 0.2936(14) 0.053(11) Uiso 0.50 1 d P F 2
H60A H 0.3711 0.5790 0.2870 0.080 Uiso 0.50 1 calc PR F 2
H60B H 0.3480 0.5169 0.2697 0.080 Uiso 0.50 1 calc PR F 2
H60C H 0.3657 0.5391 0.3340 0.080 Uiso 0.50 1 calc PR F 2
C607 C 0.2778(9) 0.5324(11) 0.3069(11) 0.030(7) Uiso 0.50 1 d P F 2
H60D H 0.2944 0.5365 0.3486 0.046 Uiso 0.50 1 calc PR F 2
H60E H 0.2813 0.4933 0.2963 0.046 Uiso 0.50 1 calc PR F 2
H60F H 0.2430 0.5415 0.2936 0.046 Uiso 0.50 1 calc PR F 2
C608 C 0.3080(10) 0.6320(11) 0.2992(11) 0.030(8) Uiso 0.50 1 d P F 2
H60G H 0.3277 0.6323 0.3408 0.045 Uiso 0.50 1 calc PR F 2
H60H H 0.2760 0.6492 0.2901 0.045 Uiso 0.50 1 calc PR F 2
H60I H 0.3250 0.6536 0.2807 0.045 Uiso 0.50 1 calc PR F 2
C589 C 0.2176(9) 0.5858(10) 0.2006(10) 0.026(8) Uiso 0.50 1 d P F 2
C590 C 0.1859(8) 0.6192(10) 0.2186(10) 0.005(6) Uiso 0.50 1 d P F 2
H590 H 0.2007 0.6256 0.2587 0.006 Uiso 0.50 1 calc PR F 2
C591 C 0.1421(10) 0.6428(10) 0.1941(11) 0.008(7) Uiso 0.50 1 d P F 2
C602 C 0.1173(6) 0.6833(9) 0.2232(7) 0.006(5) Uiso 0.50 1 d P F 2
C609 C 0.1167(8) 0.7462(9) 0.2118(9) 0.029(6) Uiso 0.50 1 d P F 2
H60J H 0.1489 0.7625 0.2358 0.044 Uiso 0.50 1 calc PR F 2
H60K H 0.0917 0.7646 0.2207 0.044 Uiso 0.50 1 calc PR F 2
H60L H 0.1091 0.7524 0.1714 0.044 Uiso 0.50 1 calc PR F 2
C610 C 0.1483(7) 0.6723(8) 0.2914(8) 0.021(4) Uiso 0.50 1 d P F 2
H61A H 0.1827 0.6825 0.3029 0.032 Uiso 0.50 1 calc PR F 2
H61B H 0.1461 0.6321 0.2998 0.032 Uiso 0.50 1 calc PR F 2
H61C H 0.1347 0.6956 0.3125 0.032 Uiso 0.50 1 calc PR F 2
C611 C 0.0648(8) 0.6617(10) 0.2084(9) 0.029(6) Uiso 0.50 1 d P F 2
H61D H 0.0481 0.6885 0.2231 0.044 Uiso 0.50 1 calc PR F 2
H61E H 0.0665 0.6244 0.2260 0.044 Uiso 0.50 1 calc PR F 2
H61F H 0.0464 0.6585 0.1668 0.044 Uiso 0.50 1 calc PR F 2
C592 C 0.1155(8) 0.6441(10) 0.1380(13) 0.024(8) Uiso 0.50 1 d P F 2
C593 C 0.0752(7) 0.6797(8) 0.0876(8) 0.000(4) Uiso 0.50 1 d P F 2
H593 H 0.0531 0.7012 0.0971 0.000 Uiso 0.50 1 calc PR F 2
C594 C 0.0694(9) 0.6827(11) 0.0353(14) 0.029(9) Uiso 0.50 1 d P F 2
C595 C 0.0989(6) 0.6497(7) 0.0144(9) 0.003(5) Uiso 0.50 1 d P F 2
C596 C 0.1049(8) 0.6556(9) -0.0432(9) 0.000(5) Uiso 0.50 1 d P F 2
H596 H 0.0809 0.6766 -0.0736 0.000 Uiso 0.50 1 calc PR F 2
C597 C 0.1435(8) 0.6318(8) -0.0521(8) 0.000(5) Uiso 0.50 1 d P F 2
C598 C 0.1853(8) 0.5988(9) -0.0047(10) 0.000(7) Uiso 0.50 1 d P F 2
C599 C 0.2264(8) 0.5860(8) 0.0072(9) 0.013(6) Uiso 0.50 1 d P F 2
H599 H 0.2345 0.5861 -0.0245 0.015 Uiso 0.50 1 calc PR F 2
C600 C 0.2665(7) 0.5703(8) 0.0607(10) 0.000(5) Uiso 0.50 1 d P F 2
C121 C 0.5349(8) 0.6130(10) 0.2304(11) 0.004(7) Uiso 0.50 1 d P G 1
C122 C 0.5331(9) 0.6167(10) 0.2868(11) 0.019(9) Uiso 0.50 1 d P G 1
C123 C 0.5730(9) 0.5904(9) 0.3287(9) 0.014(6) Uiso 0.50 1 d P G 1
C124 C 0.6093(9) 0.5739(9) 0.3111(10) 0.021(8) Uiso 0.50 1 d P G 1
C125 C 0.5819(7) 0.5869(8) 0.2497(9) 0.000(6) Uiso 0.50 1 d P G 1
C126 C 0.5173(8) 0.6462(10) 0.1949(10) 0.000(7) Uiso 0.50 1 d P G 1
C127 C 0.4751(9) 0.6826(11) 0.1945(13) 0.015(9) Uiso 0.50 1 d P G 1
H127 H 0.4541 0.7012 0.1601 0.018 Uiso 0.50 1 calc PR G 1
C128 C 0.4667(8) 0.6890(10) 0.2408(10) 0.000(7) Uiso 0.50 1 d P G 1
C141 C 0.4315(7) 0.7284(8) 0.2458(9) 0.016(6) Uiso 0.50 1 d P G 1
C146 C 0.4585(8) 0.7776(9) 0.2893(9) 0.021(6) Uiso 0.50 1 d P G 1
H14A H 0.4772 0.8008 0.2741 0.032 Uiso 0.50 1 calc PR G 1
H14B H 0.4809 0.7612 0.3261 0.032 Uiso 0.50 1 calc PR G 1
H14C H 0.4343 0.8014 0.2948 0.032 Uiso 0.50 1 calc PR G 1
C147 C 0.3929(7) 0.7015(9) 0.2614(9) 0.016(5) Uiso 0.50 1 d P G 1
H14D H 0.3675 0.7295 0.2567 0.024 Uiso 0.50 1 calc PR G 1
H14E H 0.4084 0.6887 0.3013 0.024 Uiso 0.50 1 calc PR G 1
H14F H 0.3781 0.6690 0.2363 0.024 Uiso 0.50 1 calc PR G 1
C148 C 0.4021(7) 0.7598(8) 0.1864(9) 0.014(5) Uiso 0.50 1 d P G 1
H14G H 0.3833 0.7319 0.1572 0.022 Uiso 0.50 1 calc PR G 1
H14H H 0.4252 0.7792 0.1750 0.022 Uiso 0.50 1 calc PR G 1
H14I H 0.3797 0.7876 0.1905 0.022 Uiso 0.50 1 calc PR G 1
C129 C 0.5018(8) 0.6520(9) 0.2958(9) 0.011(7) Uiso 0.50 1 d P G 1
C130 C 0.5086(8) 0.6567(9) 0.3523(10) 0.015(6) Uiso 0.50 1 d P G 1
H130 H 0.4856 0.6792 0.3592 0.018 Uiso 0.50 1 calc PR G 1
C131 C 0.5458(8) 0.6318(10) 0.3994(9) 0.016(6) Uiso 0.50 1 d P G 1
C142 C 0.5489(6) 0.6400(8) 0.4587(7) 0.019(4) Uiso 0.50 1 d P G 1
C149 C 0.5897(11) 0.6826(13) 0.4915(14) 0.047(9) Uiso 0.50 1 d P G 1
H14J H 0.6216 0.6656 0.4996 0.070 Uiso 0.50 1 calc PR G 1
H14K H 0.5883 0.6927 0.5276 0.070 Uiso 0.50 1 calc PR G 1
H14L H 0.5853 0.7169 0.4683 0.070 Uiso 0.50 1 calc PR G 1
C150 C 0.5607(6) 0.5830(7) 0.4907(7) 0.021(4) Uiso 0.50 1 d P G 1
H15A H 0.5893 0.5659 0.4882 0.032 Uiso 0.50 1 calc PR G 1
H15B H 0.5325 0.5574 0.4732 0.032 Uiso 0.50 1 calc PR G 1
H15C H 0.5678 0.5893 0.5309 0.032 Uiso 0.50 1 calc PR G 1
C151 C 0.5000(8) 0.6642(10) 0.4591(10) 0.045(6) Uiso 0.50 1 d P G 1
H15D H 0.5041 0.6678 0.4986 0.068 Uiso 0.50 1 calc PR G 1
H15E H 0.4728 0.6382 0.4381 0.068 Uiso 0.50 1 calc PR G 1
H15F H 0.4928 0.7016 0.4406 0.068 Uiso 0.50 1 calc PR G 1
C132 C 0.5850(9) 0.5993(10) 0.3842(10) 0.031(8) Uiso 0.50 1 d P G 1
C133 C 0.6370(7) 0.5864(6) 0.4239(6) 0.003(3) Uiso 0.50 1 d P G 1
H133 H 0.6481 0.5898 0.4642 0.003 Uiso 0.50 1 calc PR G 1
C134 C 0.6672(6) 0.5701(7) 0.4019(8) 0.008(4) Uiso 0.50 1 d P G 1
C143 C 0.7224(6) 0.5592(6) 0.4513(6) 0.009(3) Uiso 0.50 1 d P G 1
C152 C 0.7285(5) 0.5631(6) 0.5128(6) 0.012(3) Uiso 0.50 1 d P G 1
H15G H 0.7019 0.5422 0.5165 0.017 Uiso 0.50 1 calc PR G 1
H15H H 0.7273 0.6030 0.5229 0.017 Uiso 0.50 1 calc PR G 1
H15I H 0.7601 0.5467 0.5386 0.017 Uiso 0.50 1 calc PR G 1
C153 C 0.7559(5) 0.6067(6) 0.4437(7) 0.010(3) Uiso 0.50 1 d P G 1
H15J H 0.7541 0.6046 0.4049 0.015 Uiso 0.50 1 calc PR G 1
H15K H 0.7899 0.6009 0.4717 0.015 Uiso 0.50 1 calc PR G 1
H15L H 0.7446 0.6440 0.4496 0.015 Uiso 0.50 1 calc PR G 1
C154 C 0.7400(5) 0.5012(6) 0.4375(7) 0.011(3) Uiso 0.50 1 d P G 1
H15M H 0.7212 0.4704 0.4439 0.017 Uiso 0.50 1 calc PR G 1
H15N H 0.7749 0.4960 0.4625 0.017 Uiso 0.50 1 calc PR G 1
H15O H 0.7349 0.5009 0.3974 0.017 Uiso 0.50 1 calc PR G 1
C135 C 0.6584(9) 0.5657(8) 0.3414(9) 0.024(6) Uiso 0.50 1 d P G 1
C136 C 0.6786(7) 0.5658(7) 0.3048(12) 0.012(4) Uiso 0.50 1 d P G 1
H136 H 0.7128 0.5579 0.3220 0.014 Uiso 0.50 1 calc PR G 1
C137 C 0.6605(8) 0.5746(8) 0.2496(10) 0.016(7) Uiso 0.50 1 d P G 1
C144 C 0.6981(5) 0.5736(6) 0.2220(7) 0.001(3) Uiso 0.50 1 d P G 1
C155 C 0.7050(5) 0.6322(6) 0.2029(7) 0.006(3) Uiso 0.50 1 d P G 1
H15P H 0.6745 0.6446 0.1712 0.008 Uiso 0.50 1 calc PR G 1
H15Q H 0.7313 0.6313 0.1903 0.008 Uiso 0.50 1 calc PR G 1
H15R H 0.7137 0.6588 0.2349 0.008 Uiso 0.50 1 calc PR G 1
C156 C 0.6729(6) 0.5339(7) 0.1662(7) 0.011(4) Uiso 0.50 1 d P G 1
H15S H 0.6655 0.4967 0.1775 0.016 Uiso 0.50 1 calc PR G 1
H15T H 0.6953 0.5293 0.1481 0.016 Uiso 0.50 1 calc PR G 1
H15U H 0.6424 0.5517 0.1390 0.016 Uiso 0.50 1 calc PR G 1
C157 C 0.7473(5) 0.5439(7) 0.2581(7) 0.014(4) Uiso 0.50 1 d P G 1
H15V H 0.7672 0.5681 0.2906 0.021 Uiso 0.50 1 calc PR G 1
H15W H 0.7648 0.5372 0.2344 0.021 Uiso 0.50 1 calc PR G 1
H15$ H 0.7410 0.5076 0.2723 0.021 Uiso 0.50 1 calc PR G 1
C138 C 0.6139(5) 0.5922(6) 0.2208(8) 0.000(4) Uiso 0.50 1 d P G 1
C139 C 0.5849(7) 0.6228(7) 0.1661(8) 0.007(5) Uiso 0.50 1 d P G 1
H139 H 0.5987 0.6254 0.1394 0.008 Uiso 0.50 1 calc PR G 1
C140 C 0.5381(7) 0.6486(7) 0.1504(7) 0.000(5) Uiso 0.50 1 d P G 1
C145 C 0.5146(9) 0.6809(9) 0.0940(9) 0.023(6) Uiso 0.50 1 d P G 1
C158 C 0.4625(9) 0.6581(10) 0.0593(11) 0.036(7) Uiso 0.50 1 d P G 1
H15$ H 0.4643 0.6190 0.0474 0.054 Uiso 0.50 1 calc PR G 1
H15 H 0.4456 0.6818 0.0253 0.054 Uiso 0.50 1 calc PR G 1
H15S H 0.4445 0.6589 0.0830 0.054 Uiso 0.50 1 calc PR G 1
C159 C 0.5446(7) 0.6718(7) 0.0557(8) 0.015(4) Uiso 0.50 1 d P G 1
H15$ H 0.5765 0.6908 0.0740 0.022 Uiso 0.50 1 calc PR G 1
H15 H 0.5260 0.6879 0.0175 0.022 Uiso 0.50 1 calc PR G 1
H15S H 0.5497 0.6311 0.0523 0.022 Uiso 0.50 1 calc PR G 1
C160 C 0.5148(7) 0.7451(8) 0.1045(8) 0.022(5) Uiso 0.50 1 d P G 1
H16A H 0.4929 0.7535 0.1226 0.032 Uiso 0.50 1 calc PR G 1
H16B H 0.5034 0.7653 0.0679 0.032 Uiso 0.50 1 calc PR G 1
H16C H 0.5481 0.7574 0.1297 0.032 Uiso 0.50 1 calc PR G 1
C221 C 0.5409(10) 0.6141(12) 0.2434(12) 0.023(10) Uiso 0.50 1 d P H 2
C222 C 0.5214(9) 0.6182(10) 0.2838(9) 0.009(7) Uiso 0.50 1 d P H 2
C223 C 0.5629(7) 0.5937(8) 0.3358(9) 0.011(7) Uiso 0.50 1 d P H 2
C224 C 0.5974(9) 0.5733(8) 0.3157(8) 0.007(6) Uiso 0.50 1 d P H 2
C225 C 0.5848(11) 0.5839(12) 0.2643(14) 0.040(11) Uiso 0.50 1 d P H 2
C226 C 0.5191(11) 0.6496(13) 0.1856(12) 0.026(12) Uiso 0.50 1 d P H 2
C227 C 0.4826(9) 0.6859(10) 0.1917(11) 0.007(8) Uiso 0.50 1 d P H 2
H227 H 0.4642 0.7079 0.1586 0.009 Uiso 0.50 1 calc PR H 2
C228 C 0.4702(11) 0.6943(13) 0.2334(14) 0.032(12) Uiso 0.50 1 d P H 2
C241 C 0.4288(7) 0.7407(8) 0.2296(9) 0.013(5) Uiso 0.50 1 d P H 2
C246 C 0.4542(7) 0.7869(8) 0.2724(8) 0.012(5) Uiso 0.50 1 d P H 2
H24A H 0.4811 0.8024 0.2652 0.018 Uiso 0.50 1 calc PR H 2
H24B H 0.4672 0.7711 0.3112 0.018 Uiso 0.50 1 calc PR H 2
H24C H 0.4307 0.8171 0.2686 0.018 Uiso 0.50 1 calc PR H 2
C247 C 0.3895(8) 0.7106(10) 0.2443(9) 0.027(6) Uiso 0.50 1 d P H 2
H24D H 0.3671 0.7391 0.2474 0.040 Uiso 0.50 1 calc PR H 2
H24E H 0.4058 0.6904 0.2807 0.040 Uiso 0.50 1 calc PR H 2
H24F H 0.3710 0.6836 0.2139 0.040 Uiso 0.50 1 calc PR H 2
C248 C 0.4036(8) 0.7641(10) 0.1692(9) 0.034(7) Uiso 0.50 1 d P H 2
H24G H 0.3933 0.7327 0.1418 0.050 Uiso 0.50 1 calc PR H 2
H24H H 0.4265 0.7886 0.1616 0.050 Uiso 0.50 1 calc PR H 2
H24I H 0.3749 0.7863 0.1652 0.050 Uiso 0.50 1 calc PR H 2
C229 C 0.4914(8) 0.6613(9) 0.2858(10) 0.012(7) Uiso 0.50 1 d P H 2
C230 C 0.4962(8) 0.6669(9) 0.3468(9) 0.016(6) Uiso 0.50 1 d P H 2
H230 H 0.4709 0.6856 0.3527 0.019 Uiso 0.50 1 calc PR H 2
C231 C 0.5357(11) 0.6459(12) 0.3936(14) 0.044(10) Uiso 0.50 1 d P H 2
C242 C 0.5368(10) 0.6646(12) 0.4571(11) 0.060(7) Uiso 0.50 1 d P H 2
C249 C 0.5835(10) 0.6973(13) 0.4874(13) 0.037(8) Uiso 0.50 1 d P H 2
H24J H 0.5825 0.7316 0.4655 0.055 Uiso 0.50 1 calc PR H 2
H24K H 0.6113 0.6736 0.4908 0.055 Uiso 0.50 1 calc PR H 2
H24L H 0.5871 0.7079 0.5256 0.055 Uiso 0.50 1 calc PR H 2
C250 C 0.5393(11) 0.6056(12) 0.4891(12) 0.083(9) Uiso 0.50 1 d P H 2
H25A H 0.5349 0.6127 0.5240 0.124 Uiso 0.50 1 calc PR H 2
H25B H 0.5712 0.5878 0.4992 0.124 Uiso 0.50 1 calc PR H 2
H25C H 0.5132 0.5804 0.4637 0.124 Uiso 0.50 1 calc PR H 2
C251 C 0.4932(10) 0.6955(12) 0.4502(12) 0.072(8) Uiso 0.50 1 d P H 2
H25D H 0.4904 0.6959 0.4866 0.108 Uiso 0.50 1 calc PR H 2
H25E H 0.4643 0.6770 0.4209 0.108 Uiso 0.50 1 calc PR H 2
H25F H 0.4953 0.7346 0.4385 0.108 Uiso 0.50 1 calc PR H 2
C232 C 0.5745(8) 0.6066(8) 0.3905(8) 0.011(6) Uiso 0.50 1 d P H 2
C233 C 0.6199(7) 0.5899(8) 0.4322(8) 0.027(5) Uiso 0.50 1 d P H 2
H233 H 0.6255 0.5917 0.4712 0.033 Uiso 0.50 1 calc PR H 2
C234 C 0.6605(9) 0.5693(9) 0.4185(10) 0.031(6) Uiso 0.50 1 d P H 2
C243 C 0.7059(9) 0.5583(10) 0.4657(11) 0.055(6) Uiso 0.50 1 d P H 2
C252 C 0.7064(11) 0.5536(12) 0.5263(11) 0.081(8) Uiso 0.50 1 d P H 2
H25G H 0.7072 0.5917 0.5418 0.122 Uiso 0.50 1 calc PR H 2
H25H H 0.7354 0.5323 0.5518 0.122 Uiso 0.50 1 calc PR H 2
H25I H 0.6767 0.5338 0.5231 0.122 Uiso 0.50 1 calc PR H 2
C253 C 0.7444(11) 0.5971(13) 0.4631(13) 0.084(9) Uiso 0.50 1 d P H 2
H25J H 0.7437 0.5952 0.4249 0.126 Uiso 0.50 1 calc PR H 2
H25K H 0.7768 0.5853 0.4917 0.126 Uiso 0.50 1 calc PR H 2
H25L H 0.7378 0.6361 0.4709 0.126 Uiso 0.50 1 calc PR H 2
C254 C 0.7262(9) 0.4947(10) 0.4571(11) 0.063(7) Uiso 0.50 1 d P H 2
H25M H 0.7059 0.4650 0.4625 0.095 Uiso 0.50 1 calc PR H 2
H25N H 0.7603 0.4899 0.4852 0.095 Uiso 0.50 1 calc PR H 2
H25O H 0.7244 0.4919 0.4184 0.095 Uiso 0.50 1 calc PR H 2
C235 C 0.6461(6) 0.5645(6) 0.3513(7) 0.005(5) Uiso 0.50 1 d P H 2
C236 C 0.6833(9) 0.5602(9) 0.3303(11) 0.036(6) Uiso 0.50 1 d P H 2
H236 H 0.7161 0.5505 0.3552 0.043 Uiso 0.50 1 calc PR H 2
C237 C 0.6682(8) 0.5719(9) 0.2673(14) 0.017(7) Uiso 0.50 1 d P H 2
C244 C 0.7031(9) 0.5652(11) 0.2480(12) 0.054(7) Uiso 0.50 1 d P H 2
C255 C 0.7150(10) 0.6292(11) 0.2321(12) 0.065(8) Uiso 0.50 1 d P H 2
H25P H 0.6876 0.6424 0.1971 0.098 Uiso 0.50 1 calc PR H 2
H25Q H 0.7450 0.6283 0.2262 0.098 Uiso 0.50 1 calc PR H 2
H25R H 0.7196 0.6552 0.2636 0.098 Uiso 0.50 1 calc PR H 2
C256 C 0.6846(12) 0.5310(14) 0.1926(13) 0.093(11) Uiso 0.50 1 d P H 2
H25S H 0.6759 0.4926 0.1996 0.139 Uiso 0.50 1 calc PR H 2
H25T H 0.7103 0.5288 0.1791 0.139 Uiso 0.50 1 calc PR H 2
H25U H 0.6556 0.5496 0.1634 0.139 Uiso 0.50 1 calc PR H 2
C257 C 0.7536(9) 0.5433(12) 0.2896(12) 0.073(8) Uiso 0.50 1 d P H 2
H25V H 0.7661 0.5665 0.3244 0.110 Uiso 0.50 1 calc PR H 2
H25W H 0.7762 0.5456 0.2715 0.110 Uiso 0.50 1 calc PR H 2
H25$ H 0.7508 0.5037 0.2995 0.110 Uiso 0.50 1 calc PR H 2
C238 C 0.6092(8) 0.5876(8) 0.2386(9) 0.023(6) Uiso 0.50 1 d P H 2
C239 C 0.5948(8) 0.6167(9) 0.1836(11) 0.025(7) Uiso 0.50 1 d P H 2
H239 H 0.6162 0.6151 0.1654 0.029 Uiso 0.50 1 calc PR H 2
C240 C 0.5524(11) 0.6456(12) 0.1580(11) 0.040(9) Uiso 0.50 1 d P H 2
C245 C 0.5320(8) 0.6801(8) 0.1014(8) 0.020(6) Uiso 0.50 1 d P H 2
C258 C 0.4770(9) 0.6645(10) 0.0606(11) 0.034(7) Uiso 0.50 1 d P H 2
H25$ H 0.4669 0.6847 0.0242 0.052 Uiso 0.50 1 calc PR H 2
H25 H 0.4557 0.6757 0.0788 0.052 Uiso 0.50 1 calc PR H 2
H25S H 0.4742 0.6235 0.0536 0.052 Uiso 0.50 1 calc PR H 2
C259 C 0.5645(9) 0.6692(10) 0.0706(11) 0.051(7) Uiso 0.50 1 d P H 2
H25$ H 0.5975 0.6840 0.0938 0.076 Uiso 0.50 1 calc PR H 2
H25 H 0.5506 0.6884 0.0334 0.076 Uiso 0.50 1 calc PR H 2
H25S H 0.5664 0.6283 0.0650 0.076 Uiso 0.50 1 calc PR H 2
C260 C 0.5359(8) 0.7464(9) 0.1159(9) 0.033(5) Uiso 0.50 1 d P H 2
H26G H 0.5697 0.7557 0.1425 0.050 Uiso 0.50 1 calc PR H 2
H26H H 0.5137 0.7559 0.1333 0.050 Uiso 0.50 1 calc PR H 2
H26I H 0.5267 0.7683 0.0805 0.050 Uiso 0.50 1 calc PR H 2
C161 C 0.674(3) 0.381(3) 0.310(4) 0.06(3) Uiso 0.33 1 d P I 1
C162 C 0.6561(17) 0.3950(19) 0.3553(18) 0.001(13) Uiso 0.33 1 d P I 1
C163 C 0.6177(17) 0.4230(14) 0.329(2) 0.000(10) Uiso 0.33 1 d P I 1
C164 C 0.5927(16) 0.4318(12) 0.2591(18) 0.014(10) Uiso 0.33 1 d P I 1
C165 C 0.6434(18) 0.4033(18) 0.257(2) 0.015(17) Uiso 0.33 1 d P I 1
C166 C 0.7082(11) 0.3435(12) 0.3266(16) 0.006(10) Uiso 0.33 1 d P I 1
C167 C 0.7291(13) 0.3185(17) 0.3816(16) 0.015(13) Uiso 0.33 1 d P I 1
C181 C 0.7684(6) 0.2719(7) 0.3967(8) 0.035(5) Uiso 0.67 1 d P I 1
C186 C 0.8135(8) 0.2924(11) 0.3917(11) 0.017(6) Uiso 0.33 1 d P I 1
H18A H 0.8425 0.2745 0.4214 0.025 Uiso 0.33 1 calc PR I 1
H18B H 0.8161 0.3337 0.3965 0.025 Uiso 0.33 1 calc PR I 1
H18C H 0.8114 0.2824 0.3539 0.025 Uiso 0.33 1 calc PR I 1
C187 C 0.7876(10) 0.2526(13) 0.4619(12) 0.028(7) Uiso 0.33 1 d P I 1
H18D H 0.8162 0.2279 0.4721 0.043 Uiso 0.33 1 calc PR I 1
H18E H 0.7616 0.2318 0.4670 0.043 Uiso 0.33 1 calc PR I 1
H18F H 0.7968 0.2861 0.4867 0.043 Uiso 0.33 1 calc PR I 1
C188 C 0.7480(10) 0.2164(12) 0.3627(13) 0.027(8) Uiso 0.33 1 d P I 1
H18G H 0.7595 0.2128 0.3327 0.040 Uiso 0.33 1 calc PR I 1
H18H H 0.7121 0.2175 0.3451 0.040 Uiso 0.33 1 calc PR I 1
H18I H 0.7595 0.1839 0.3886 0.040 Uiso 0.33 1 calc PR I 1
C168 C 0.7114(12) 0.3307(16) 0.4228(16) 0.017(10) Uiso 0.33 1 d P I 1
H168 H 0.7270 0.3151 0.4602 0.021 Uiso 0.33 1 calc PR I 1
C169 C 0.6683(11) 0.3682(13) 0.4072(16) 0.004(10) Uiso 0.33 1 d P I 1
C170 C 0.6338(13) 0.3839(14) 0.4312(12) 0.015(7) Uiso 0.33 1 d P I 1
C182 C 0.6463(6) 0.3551(7) 0.4925(7) 0.041(4) Uiso 0.67 1 d P I 1
C189 C 0.6426(10) 0.2882(12) 0.4902(11) 0.025(6) Uiso 0.33 1 d P I 1
H18J H 0.6104 0.2768 0.4608 0.037 Uiso 0.33 1 calc PR I 1
H18K H 0.6467 0.2737 0.5275 0.037 Uiso 0.33 1 calc PR I 1
H18L H 0.6683 0.2725 0.4808 0.037 Uiso 0.33 1 calc PR I 1
C190 C 0.6941(9) 0.3772(11) 0.5356(11) 0.022(6) Uiso 0.33 1 d P I 1
H19A H 0.7208 0.3547 0.5343 0.032 Uiso 0.33 1 calc PR I 1
H19B H 0.6950 0.3745 0.5739 0.032 Uiso 0.33 1 calc PR I 1
H19C H 0.6978 0.4169 0.5271 0.032 Uiso 0.33 1 calc PR I 1
C191 C 0.6058(13) 0.3721(17) 0.5131(15) 0.052(9) Uiso 0.33 1 d P I 1
H19D H 0.5733 0.3628 0.4832 0.078 Uiso 0.33 1 calc PR I 1
H19E H 0.6078 0.4129 0.5210 0.078 Uiso 0.33 1 calc PR I 1
H19F H 0.6113 0.3510 0.5480 0.078 Uiso 0.33 1 calc PR I 1
C171 C 0.5914(14) 0.4074(15) 0.4019(14) 0.014(8) Uiso 0.33 1 d P I 1
H171 H 0.5691 0.4112 0.4187 0.017 Uiso 0.33 1 calc PR I 1
C172 C 0.5768(17) 0.4289(15) 0.3411(15) 0.013(11) Uiso 0.33 1 d P I 1
C173 C 0.5225(10) 0.4423(10) 0.2904(18) 0.006(7) Uiso 0.33 1 d P I 1
C183 C 0.4762(9) 0.4448(9) 0.3061(11) 0.000(5) Uiso 0.33 1 d P I 1
C192 C 0.4877(8) 0.4882(9) 0.3588(9) 0.004(5) Uiso 0.33 1 d P I 1
H19G H 0.4954 0.5257 0.3485 0.006 Uiso 0.33 1 calc PR I 1
H19H H 0.5157 0.4741 0.3927 0.006 Uiso 0.33 1 calc PR I 1
H19I H 0.4589 0.4909 0.3670 0.006 Uiso 0.33 1 calc PR I 1
C193 C 0.4717(8) 0.3845(9) 0.3279(10) 0.004(5) Uiso 0.33 1 d P I 1
H19J H 0.4380 0.3785 0.3229 0.007 Uiso 0.33 1 calc PR I 1
H19K H 0.4942 0.3812 0.3685 0.007 Uiso 0.33 1 calc PR I 1
H19L H 0.4799 0.3559 0.3059 0.007 Uiso 0.33 1 calc PR I 1
C194 C 0.4318(8) 0.4574(10) 0.2550(11) 0.013(5) Uiso 0.33 1 d P I 1
H19M H 0.4357 0.4936 0.2388 0.019 Uiso 0.33 1 calc PR I 1
H19N H 0.4040 0.4599 0.2650 0.019 Uiso 0.33 1 calc PR I 1
H19O H 0.4258 0.4272 0.2268 0.019 Uiso 0.33 1 calc PR I 1
C174 C 0.5235(14) 0.4495(13) 0.2380(18) 0.007(9) Uiso 0.33 1 d P I 1
H174 H 0.4935 0.4603 0.2072 0.008 Uiso 0.33 1 calc PR I 1
C175 C 0.5619(12) 0.4430(13) 0.2257(17) 0.000(10) Uiso 0.33 1 d P I 1
C176 C 0.5624(12) 0.4300(10) 0.1652(11) 0.001(6) Uiso 0.33 1 d P I 1
C184 C 0.5097(5) 0.4424(6) 0.1113(6) 0.021(3) Uiso 0.67 1 d P I 1
C195 C 0.4678(7) 0.4008(8) 0.1014(9) 0.000(5) Uiso 0.33 1 d P I 1
H19P H 0.4636 0.3967 0.1368 0.000 Uiso 0.33 1 calc PR I 1
H19Q H 0.4755 0.3638 0.0901 0.000 Uiso 0.33 1 calc PR I 1
H19R H 0.4373 0.4153 0.0711 0.000 Uiso 0.33 1 calc PR I 1
C196 C 0.4945(8) 0.5043(9) 0.1127(10) 0.007(5) Uiso 0.33 1 d P I 1
H19S H 0.4668 0.5137 0.0763 0.010 Uiso 0.33 1 calc PR I 1
H19T H 0.5222 0.5293 0.1186 0.010 Uiso 0.33 1 calc PR I 1
H19U H 0.4848 0.5094 0.1440 0.010 Uiso 0.33 1 calc PR I 1
C197 C 0.5231(9) 0.4373(11) 0.0538(10) 0.017(6) Uiso 0.33 1 d P I 1
H19V H 0.5344 0.3988 0.0515 0.026 Uiso 0.33 1 calc PR I 1
H19W H 0.5490 0.4645 0.0580 0.026 Uiso 0.33 1 calc PR I 1
H19$ H 0.4938 0.4458 0.0187 0.026 Uiso 0.33 1 calc PR I 1
C177 C 0.5950(12) 0.4059(11) 0.1563(13) 0.001(8) Uiso 0.33 1 d P I 1
H177 H 0.5929 0.4000 0.1190 0.001 Uiso 0.33 1 calc PR I 1
C178 C 0.6350(16) 0.3882(16) 0.206(2) 0.002(13) Uiso 0.33 1 d P I 1
C179 C 0.6837(11) 0.3473(11) 0.2188(15) 0.000(7) Uiso 0.33 1 d P I 1
C185 C 0.6891(7) 0.3353(8) 0.1657(8) 0.045(5) Uiso 0.67 1 d P I 1
C198 C 0.7444(11) 0.3682(14) 0.1935(13) 0.050(8) Uiso 0.33 1 d P I 1
H19$ H 0.7643 0.3539 0.1745 0.075 Uiso 0.33 1 calc PR I 1
H19 H 0.7613 0.3604 0.2346 0.075 Uiso 0.33 1 calc PR I 1
H19S H 0.7398 0.4092 0.1873 0.075 Uiso 0.33 1 calc PR I 1
C199 C 0.6955(11) 0.2780(12) 0.1711(13) 0.037(7) Uiso 0.33 1 d P I 1
H19$ H 0.7138 0.2682 0.2116 0.056 Uiso 0.33 1 calc PR I 1
H19 H 0.7140 0.2655 0.1498 0.056 Uiso 0.33 1 calc PR I 1
H19S H 0.6635 0.2592 0.1557 0.056 Uiso 0.33 1 calc PR I 1
C200 C 0.6692(14) 0.3622(15) 0.1073(15) 0.036(9) Uiso 0.33 1 d P I 1
H20A H 0.6857 0.3459 0.0853 0.054 Uiso 0.33 1 calc PR I 1
H20B H 0.6751 0.4032 0.1112 0.054 Uiso 0.33 1 calc PR I 1
H20C H 0.6339 0.3550 0.0873 0.054 Uiso 0.33 1 calc PR I 1
C180 C 0.7120(14) 0.3292(17) 0.272(2) 0.016(10) Uiso 0.33 1 d P I 1
H180 H 0.7378 0.3041 0.2762 0.019 Uiso 0.33 1 calc PR I 1
C261 C 0.6793(16) 0.3860(19) 0.315(2) 0.000(12) Uiso 0.33 1 d P J 2
C262 C 0.6653(19) 0.397(2) 0.357(2) 0.010(17) Uiso 0.33 1 d P J 2
C263 C 0.6073(19) 0.4244(16) 0.332(2) 0.021(15) Uiso 0.33 1 d P J 2
C264 C 0.6076(14) 0.4324(11) 0.276(2) 0.000(8) Uiso 0.33 1 d P J 2
C265 C 0.642(2) 0.4105(18) 0.265(2) 0.000(13) Uiso 0.33 1 d P J 2
C266 C 0.7142(12) 0.3382(13) 0.3135(18) 0.000(8) Uiso 0.33 1 d P J 2
C267 C 0.7333(11) 0.3120(14) 0.370(2) 0.000(9) Uiso 0.33 1 d P J 2
C281 C 0.7706(9) 0.2634(11) 0.3783(12) 0.010(7) Uiso 0.33 1 d P J 2
C286 C 0.8132(9) 0.2875(12) 0.3643(12) 0.016(6) Uiso 0.33 1 d P J 2
H28G H 0.8269 0.2567 0.3501 0.024 Uiso 0.33 1 calc PR J 2
H28H H 0.8390 0.3036 0.3990 0.024 Uiso 0.33 1 calc PR J 2
H28I H 0.8001 0.3170 0.3349 0.024 Uiso 0.33 1 calc PR J 2
C287 C 0.7943(8) 0.2402(10) 0.4404(10) 0.013(5) Uiso 0.33 1 d P J 2
H28J H 0.7891 0.1991 0.4399 0.020 Uiso 0.33 1 calc PR J 2
H28K H 0.7792 0.2585 0.4629 0.020 Uiso 0.33 1 calc PR J 2
H28L H 0.8295 0.2483 0.4578 0.020 Uiso 0.33 1 calc PR J 2
C288 C 0.7457(9) 0.2122(11) 0.3385(13) 0.018(6) Uiso 0.33 1 d P J 2
H28M H 0.7325 0.2244 0.2985 0.027 Uiso 0.33 1 calc PR J 2
H28N H 0.7190 0.1978 0.3469 0.027 Uiso 0.33 1 calc PR J 2
H28O H 0.7700 0.1820 0.3452 0.027 Uiso 0.33 1 calc PR J 2
C268 C 0.7137(11) 0.3203(13) 0.4103(16) 0.012(10) Uiso 0.33 1 d P J 2
H268 H 0.7264 0.2989 0.4448 0.015 Uiso 0.33 1 calc PR J 2
C269 C 0.6746(18) 0.361(2) 0.400(2) 0.035(18) Uiso 0.33 1 d P J 2
C270 C 0.6414(14) 0.3620(15) 0.4336(13) 0.004(8) Uiso 0.33 1 d P J 2
C282 C 0.6586(10) 0.3297(14) 0.4897(12) 0.029(7) Uiso 0.33 1 d P J 2
C289 C 0.6573(9) 0.2668(10) 0.4808(11) 0.019(6) Uiso 0.33 1 d P J 2
H28P H 0.6231 0.2543 0.4605 0.028 Uiso 0.33 1 calc PR J 2
H28Q H 0.6726 0.2477 0.5180 0.028 Uiso 0.33 1 calc PR J 2
H28R H 0.6751 0.2573 0.4580 0.028 Uiso 0.33 1 calc PR J 2
C290 C 0.7108(10) 0.3501(14) 0.5347(13) 0.031(7) Uiso 0.33 1 d P J 2
H29G H 0.7244 0.3221 0.5655 0.046 Uiso 0.33 1 calc PR J 2
H29H H 0.7076 0.3867 0.5508 0.046 Uiso 0.33 1 calc PR J 2
H29I H 0.7326 0.3542 0.5158 0.046 Uiso 0.33 1 calc PR J 2
C291 C 0.6242(10) 0.3451(12) 0.5207(12) 0.029(7) Uiso 0.33 1 d P J 2
H29J H 0.5909 0.3312 0.4975 0.044 Uiso 0.33 1 calc PR J 2
H29K H 0.6235 0.3863 0.5252 0.044 Uiso 0.33 1 calc PR J 2
H29L H 0.6371 0.3270 0.5585 0.044 Uiso 0.33 1 calc PR J 2
C271 C 0.6004(13) 0.3885(14) 0.4107(13) 0.019(9) Uiso 0.33 1 d P J 2
H271 H 0.5818 0.3900 0.4325 0.023 Uiso 0.33 1 calc PR J 2
C272 C 0.5779(13) 0.4178(14) 0.3525(17) 0.010(11) Uiso 0.33 1 d P J 2
C273 C 0.5292(14) 0.4374(12) 0.3156(19) 0.000(8) Uiso 0.33 1 d P J 2
C283 C 0.4891(8) 0.4394(9) 0.3281(10) 0.066(7) Uiso 0.67 1 d P J 2
C292 C 0.5064(11) 0.4779(13) 0.3888(13) 0.034(7) Uiso 0.33 1 d P J 2
H29M H 0.5015 0.5183 0.3792 0.051 Uiso 0.33 1 calc PR J 2
H29N H 0.5411 0.4708 0.4135 0.051 Uiso 0.33 1 calc PR J 2
H29O H 0.4866 0.4669 0.4089 0.051 Uiso 0.33 1 calc PR J 2
C293 C 0.4815(10) 0.3788(11) 0.3548(13) 0.018(6) Uiso 0.33 1 d P J 2
H29P H 0.4562 0.3832 0.3688 0.028 Uiso 0.33 1 calc PR J 2
H29Q H 0.5124 0.3676 0.3866 0.028 Uiso 0.33 1 calc PR J 2
H29R H 0.4714 0.3496 0.3251 0.028 Uiso 0.33 1 calc PR J 2
C294 C 0.4414(10) 0.4554(11) 0.2864(12) 0.020(6) Uiso 0.33 1 d P J 2
H29S H 0.4446 0.4790 0.2570 0.031 Uiso 0.33 1 calc PR J 2
H29T H 0.4245 0.4769 0.3051 0.031 Uiso 0.33 1 calc PR J 2
H29U H 0.4224 0.4213 0.2686 0.031 Uiso 0.33 1 calc PR J 2
C274 C 0.5162(11) 0.4444(11) 0.2518(17) 0.008(8) Uiso 0.33 1 d P J 2
H274 H 0.4837 0.4540 0.2257 0.009 Uiso 0.33 1 calc PR J 2
C275 C 0.5551(16) 0.4360(15) 0.2307(15) 0.009(12) Uiso 0.33 1 d P J 2
C276 C 0.5439(13) 0.4318(12) 0.1649(15) 0.010(9) Uiso 0.33 1 d P J 2
C284 C 0.4998(10) 0.4491(11) 0.1271(11) 0.016(6) Uiso 0.33 1 d P J 2
C295 C 0.4602(11) 0.4022(12) 0.1232(13) 0.030(7) Uiso 0.33 1 d P J 2
H29$ H 0.4642 0.3687 0.1032 0.045 Uiso 0.33 1 calc PR J 2
H29 H 0.4272 0.4177 0.1022 0.045 Uiso 0.33 1 calc PR J 2
H29S H 0.4650 0.3916 0.1619 0.045 Uiso 0.33 1 calc PR J 2
C296 C 0.4857(12) 0.5069(12) 0.1347(14) 0.033(7) Uiso 0.33 1 d P J 2
H29$ H 0.4866 0.5105 0.1730 0.050 Uiso 0.33 1 calc PR J 2
H29 H 0.4524 0.5147 0.1058 0.050 Uiso 0.33 1 calc PR J 2
H29S H 0.5086 0.5341 0.1307 0.050 Uiso 0.33 1 calc PR J 2
C297 C 0.5047(10) 0.4431(11) 0.0633(11) 0.025(6) Uiso 0.33 1 d P J 2
H29$ H 0.5258 0.4733 0.0606 0.038 Uiso 0.33 1 calc PR J 2
H29 H 0.4721 0.4464 0.0314 0.038 Uiso 0.33 1 calc PR J 2
H29S H 0.5189 0.4061 0.0616 0.038 Uiso 0.33 1 calc PR J 2
C277 C 0.5904(12) 0.4051(13) 0.1689(16) 0.006(10) Uiso 0.33 1 d P J 2
H277 H 0.5872 0.3940 0.1321 0.008 Uiso 0.33 1 calc PR J 2
C278 C 0.6429(16) 0.3901(18) 0.216(2) 0.010(16) Uiso 0.33 1 d P J 2
C279 C 0.6702(12) 0.3526(13) 0.2010(14) 0.000(7) Uiso 0.33 1 d P J 2
C285 C 0.6700(10) 0.3296(11) 0.1496(12) 0.014(7) Uiso 0.33 1 d P J 2
C298 C 0.6701(16) 0.3853(16) 0.1110(17) 0.037(9) Uiso 0.33 1 d P J 2
H29$ H 0.6422 0.4098 0.1054 0.056 Uiso 0.33 1 calc PR J 2
H29 H 0.6676 0.3727 0.0738 0.056 Uiso 0.33 1 calc PR J 2
H29S H 0.7007 0.4066 0.1310 0.056 Uiso 0.33 1 calc PR J 2
C299 C 0.7163(9) 0.2910(10) 0.1569(11) 0.012(6) Uiso 0.33 1 d P J 2
H29$ H 0.7460 0.3144 0.1713 0.018 Uiso 0.33 1 calc PR J 2
H29 H 0.7109 0.2747 0.1198 0.018 Uiso 0.33 1 calc PR J 2
H29S H 0.7202 0.2603 0.1842 0.018 Uiso 0.33 1 calc PR J 2
C300 C 0.6227(11) 0.2922(12) 0.1177(12) 0.020(7) Uiso 0.33 1 d P J 2
H30G H 0.6264 0.2562 0.1382 0.031 Uiso 0.33 1 calc PR J 2
H30H H 0.6184 0.2845 0.0786 0.031 Uiso 0.33 1 calc PR J 2
H30I H 0.5940 0.3126 0.1165 0.031 Uiso 0.33 1 calc PR J 2
C280 C 0.7074(14) 0.3241(16) 0.2547(18) 0.024(12) Uiso 0.33 1 d P J 2
H280 H 0.7276 0.2953 0.2503 0.028 Uiso 0.33 1 calc PR J 2
C361 C 0.6034(12) 0.4360(11) 0.302(2) 0.013(8) Uiso 0.33 1 d P K 3
C362 C 0.6377(19) 0.4148(17) 0.3543(19) 0.035(11) Uiso 0.33 1 d P K 3
C363 C 0.6730(13) 0.3926(13) 0.340(2) 0.017(9) Uiso 0.33 1 d P K 3
C364 C 0.6630(15) 0.4029(14) 0.2843(18) 0.012(8) Uiso 0.33 1 d P K 3
C365 C 0.6147(16) 0.4296(12) 0.2601(15) 0.006(9) Uiso 0.33 1 d P K 3
C366 C 0.5409(12) 0.4460(11) 0.2787(15) 0.025(7) Uiso 0.33 1 d P K 3
C367 C 0.545(2) 0.4347(15) 0.3252(17) 0.026(13) Uiso 0.33 1 d P K 3
C392 C 0.4701(15) 0.4354(19) 0.3661(18) 0.086(13) Uiso 0.33 1 d P K 3
H39G H 0.4663 0.3953 0.3735 0.129 Uiso 0.33 1 calc PR K 3
H39H H 0.4380 0.4541 0.3508 0.129 Uiso 0.33 1 calc PR K 3
H39I H 0.4920 0.4539 0.4019 0.129 Uiso 0.33 1 calc PR K 3
C393 C 0.4456(11) 0.3991(13) 0.2709(13) 0.046(8) Uiso 0.33 1 d P K 3
H39J H 0.4532 0.3586 0.2780 0.068 Uiso 0.33 1 calc PR K 3
H39K H 0.4469 0.4100 0.2350 0.068 Uiso 0.33 1 calc PR K 3
H39L H 0.4127 0.4064 0.2681 0.068 Uiso 0.33 1 calc PR K 3
C394 C 0.4624(15) 0.5051(17) 0.2911(18) 0.081(12) Uiso 0.33 1 d P K 3
H39M H 0.4282 0.4985 0.2642 0.121 Uiso 0.33 1 calc PR K 3
H39N H 0.4809 0.5183 0.2702 0.121 Uiso 0.33 1 calc PR K 3
H39O H 0.4638 0.5339 0.3191 0.121 Uiso 0.33 1 calc PR K 3
C368 C 0.5680(14) 0.4175(14) 0.3807(18) 0.046(10) Uiso 0.33 1 d P K 3
H368 H 0.5535 0.4142 0.4068 0.055 Uiso 0.33 1 calc PR K 3
C369 C 0.6160(14) 0.4058(15) 0.3926(16) 0.048(9) Uiso 0.33 1 d P K 3
C370 C 0.6551(14) 0.3674(18) 0.4373(16) 0.024(12) Uiso 0.33 1 d P K 3
C389 C 0.6027(13) 0.3147(16) 0.4791(16) 0.066(10) Uiso 0.33 1 d P K 3
H38G H 0.5725 0.3331 0.4523 0.099 Uiso 0.33 1 calc PR K 3
H38H H 0.6000 0.3054 0.5146 0.099 Uiso 0.33 1 calc PR K 3
H38I H 0.6079 0.2798 0.4618 0.099 Uiso 0.33 1 calc PR K 3
C390 C 0.6920(14) 0.3293(17) 0.5420(16) 0.065(11) Uiso 0.33 1 d P K 3
H39P H 0.6829 0.2936 0.5544 0.098 Uiso 0.33 1 calc PR K 3
H39Q H 0.7044 0.3560 0.5742 0.098 Uiso 0.33 1 calc PR K 3
H39R H 0.7174 0.3221 0.5288 0.098 Uiso 0.33 1 calc PR K 3
C391 C 0.6304(17) 0.4075(18) 0.517(2) 0.088(13) Uiso 0.33 1 d P K 3
H39S H 0.6077 0.3953 0.5333 0.131 Uiso 0.33 1 calc PR K 3
H39T H 0.6141 0.4353 0.4870 0.131 Uiso 0.33 1 calc PR K 3
H39U H 0.6594 0.4249 0.5478 0.131 Uiso 0.33 1 calc PR K 3
C371 C 0.6937(17) 0.3469(17) 0.4315(17) 0.049(10) Uiso 0.33 1 d P K 3
H371 H 0.7165 0.3252 0.4624 0.059 Uiso 0.33 1 calc PR K 3
C372 C 0.7035(13) 0.3543(15) 0.3851(14) 0.045(8) Uiso 0.33 1 d P K 3
C373 C 0.729(2) 0.324(3) 0.354(3) 0.07(2) Uiso 0.33 1 d P K 3
C381 C 0.7684(6) 0.2719(7) 0.3967(8) 1.000 Uiso 0.00 1 d P K 3
C386 C 0.7371(13) 0.2268(15) 0.4072(15) 0.063(10) Uiso 0.33 1 d P K 3
H38J H 0.7073 0.2443 0.4061 0.094 Uiso 0.33 1 calc PR K 3
H38K H 0.7557 0.2094 0.4448 0.094 Uiso 0.33 1 calc PR K 3
H38L H 0.7282 0.1976 0.3775 0.094 Uiso 0.33 1 calc PR K 3
C387 C 0.8073(12) 0.2988(15) 0.4509(14) 0.058(9) Uiso 0.33 1 d P K 3
H38M H 0.8273 0.2689 0.4767 0.087 Uiso 0.33 1 calc PR K 3
H38N H 0.7913 0.3212 0.4701 0.087 Uiso 0.33 1 calc PR K 3
H38O H 0.8284 0.3237 0.4407 0.087 Uiso 0.33 1 calc PR K 3
C388 C 0.7954(16) 0.2469(19) 0.3638(18) 0.084(13) Uiso 0.33 1 d P K 3
H38P H 0.7945 0.2740 0.3346 0.126 Uiso 0.33 1 calc PR K 3
H38Q H 0.7795 0.2115 0.3454 0.126 Uiso 0.33 1 calc PR K 3
H38R H 0.8295 0.2393 0.3904 0.126 Uiso 0.33 1 calc PR K 3
C374 C 0.7225(16) 0.3295(19) 0.298(2) 0.047(16) Uiso 0.33 1 d P K 3
H374 H 0.7398 0.3076 0.2815 0.056 Uiso 0.33 1 calc PR K 3
C375 C 0.6876(11) 0.3706(13) 0.2676(13) 0.041(8) Uiso 0.33 1 d P K 3
C376 C 0.6639(16) 0.3761(19) 0.2059(19) 0.048(11) Uiso 0.33 1 d P K 3
C398 C 0.6935(9) 0.3745(11) 0.1296(11) 0.014(6) Uiso 0.33 1 d P K 3
H39V H 0.6892 0.3560 0.0938 0.021 Uiso 0.33 1 calc PR K 3
H39W H 0.7262 0.3918 0.1475 0.021 Uiso 0.33 1 calc PR K 3
H39$ H 0.6685 0.4039 0.1215 0.021 Uiso 0.33 1 calc PR K 3
C399 C 0.7346(10) 0.2855(12) 0.1824(13) 0.028(7) Uiso 0.33 1 d P K 3
H39$ H 0.7225 0.2486 0.1884 0.042 Uiso 0.33 1 calc PR K 3
H39 H 0.7629 0.2969 0.2173 0.042 Uiso 0.33 1 calc PR K 3
H39S H 0.7443 0.2824 0.1508 0.042 Uiso 0.33 1 calc PR K 3
C400 C 0.6423(10) 0.2899(10) 0.1287(11) 0.010(6) Uiso 0.33 1 d P K 3
H40G H 0.6113 0.3109 0.1128 0.015 Uiso 0.33 1 calc PR K 3
H40H H 0.6408 0.2603 0.1545 0.015 Uiso 0.33 1 calc PR K 3
H40I H 0.6478 0.2725 0.0976 0.015 Uiso 0.33 1 calc PR K 3
C377 C 0.6200(11) 0.3983(9) 0.1745(15) 0.000(5) Uiso 0.33 1 d P K 3
H377 H 0.6080 0.3964 0.1340 0.000 Uiso 0.33 1 calc PR K 3
C378 C 0.5899(11) 0.4247(14) 0.1970(15) 0.037(8) Uiso 0.33 1 d P K 3
C379 C 0.5485(10) 0.4379(10) 0.1859(16) 0.001(7) Uiso 0.33 1 d P K 3
C395 C 0.4998(12) 0.3865(13) 0.0889(14) 0.053(9) Uiso 0.33 1 d P K 3
H39V H 0.4801 0.3665 0.1050 0.080 Uiso 0.33 1 calc PR K 3
H39W H 0.5308 0.3663 0.0990 0.080 Uiso 0.33 1 calc PR K 3
H39$ H 0.4817 0.3882 0.0471 0.080 Uiso 0.33 1 calc PR K 3
C396 C 0.4586(14) 0.4711(17) 0.1007(17) 0.076(12) Uiso 0.33 1 d P K 3
H39$ H 0.4446 0.4516 0.1237 0.114 Uiso 0.33 1 calc PR K 3
H39 H 0.4360 0.4682 0.0601 0.114 Uiso 0.33 1 calc PR K 3
H39S H 0.4639 0.5112 0.1118 0.114 Uiso 0.33 1 calc PR K 3
C397 C 0.5323(14) 0.4825(16) 0.0858(16) 0.067(10) Uiso 0.33 1 d P K 3
H39$ H 0.5293 0.5212 0.0978 0.100 Uiso 0.33 1 calc PR K 3
H39 H 0.5156 0.4799 0.0440 0.100 Uiso 0.33 1 calc PR K 3
H39S H 0.5670 0.4730 0.0988 0.100 Uiso 0.33 1 calc PR K 3
C380 C 0.525(2) 0.449(2) 0.220(2) 0.059(18) Uiso 0.33 1 d P K 3
H380 H 0.4914 0.4603 0.1993 0.071 Uiso 0.33 1 calc PR K 3

loop_
_atom_type_symbol
_atom_type_description
_atom_type_scat_dispersion_real
_atom_type_scat_dispersion_imag
_atom_type_scat_source
C C 0.0033 0.0016 'International Tables Vol C Tables 4.2.6.8 and 6.1.1.4'
H H 0.0000 0.0000 'International Tables Vol C Tables 4.2.6.8 and 6.1.1.4'

loop_
_geom_angle_atom_site_label_1
_geom_angle_atom_site_label_2
_geom_angle_atom_site_label_3
_geom_angle
_geom_angle_publ_flag
C6 C1 C5 124.2(18) y
C6 C1 C2 124.8(16) y
C5 C1 C2 105.9(11) y
C9 C2 C3 124.5(19) y
C9 C2 C1 122.4(16) y
C3 C2 C1 109.0(12) y
C12 C3 C4 124(2) y
C12 C3 C2 123(2) y
C4 C3 C2 106.5(14) y
C15 C4 C3 125(2) y
C15 C4 C5 122(2) y
C3 C4 C5 110.3(14) y
C4 C5 C1 108.2(13) y
C4 C5 C18 126(2) y
C1 C5 C18 121.3(19) y
C1 C6 C20 113.6(15) y
C1 C6 C7 110.7(13) y
C20 C6 C7 135.3(15) y
C8 C7 C6 127.4(12) y
C21 C8 C7 123.4(12) y
C21 C8 C9 120.9(12) y
C7 C8 C9 115.7(11) y
C8 C21 C28 114.4(9) y
C8 C21 C27 113.7(9) y
C28 C21 C27 111.8(9) y
C8 C21 C26 111.9(9) y
C28 C21 C26 101.2(9) y
C27 C21 C26 102.6(9) y
C2 C9 C10 114.2(14) y
C2 C9 C8 117.8(13) y
C10 C9 C8 127.7(13) y
C9 C10 C11 122.6(14) y
C10 C11 C12 116.1(12) y
C10 C11 C22 120.4(13) y
C12 C11 C22 123.3(13) y
C29 C22 C11 112.4(12) y
C29 C22 C30 108.1(12) y
C11 C22 C30 108.9(12) y
C29 C22 C31 108.0(11) y
C11 C22 C31 107.8(12) y
C30 C22 C31 111.8(12) y
C3 C12 C13 112.9(15) y
C3 C12 C11 117.1(14) y
C13 C12 C11 129.7(13) y
C14 C13 C12 123.8(16) y
C13 C14 C15 119.9(17) y
C13 C14 C23 119.1(13) y
C15 C14 C23 120.6(15) y
C32 C23 C34 113.7(11) y
C32 C23 C33 111.8(10) y
C34 C23 C33 106.0(10) y
C32 C23 C14 112.4(11) y
C34 C23 C14 109.9(11) y
C33 C23 C14 102.3(10) y
C4 C15 C16 115.1(16) y
C4 C15 C14 112.5(16) y
C16 C15 C14 131.2(16) y
C17 C16 C15 121.5(18) y
C16 C17 C18 124.1(18) y
C16 C17 C24 115.1(14) y
C18 C17 C24 120.6(16) y
C37 C24 C35 108.2(10) y
C37 C24 C17 119.0(11) y
C35 C24 C17 108.1(10) y
C37 C24 C36 106.6(9) y
C35 C24 C36 106.5(9) y
C17 C24 C36 107.8(10) y
C5 C18 C17 111.0(16) y
C5 C18 C19 112.0(14) y
C17 C18 C19 136.4(15) y
C20 C19 C18 124.6(14) y
C19 C20 C6 121.7(14) y
C19 C20 C25 118.4(14) y
C6 C20 C25 119.4(14) y
C20 C25 C39 115.2(11) y
C20 C25 C40 111.0(10) y
C39 C25 C40 108.3(10) y
C20 C25 C38 114.4(11) y
C39 C25 C38 107.2(10) y
C40 C25 C38 99.5(10) y
C6X C1X C2X 121(3) y
C6X C1X C5X 130(3) y
C2X C1X C5X 102(2) y
C9X C2X C1X 124(3) y
C9X C2X C3X 122(3) y
C1X C2X C3X 112(2) y
C12X C3X C2X 126(4) y
C12X C3X C4X 123(4) y
C2X C3X C4X 105(2) y
C15X C4X C5X 127(3) y
C15X C4X C3X 123(3) y
C5X C4X C3X 107(2) y
C4X C5X C18X 123(3) y
C4X C5X C1X 115(2) y
C18X C5X C1X 114(3) y
C1X C6X C20X 115(3) y
C1X C6X C7X 113(3) y
C20X C6X C7X 131(3) y
C8X C7X C6X 122(2) y
C9X C8X C7X 122(2) y
C9X C8X C22X 126(2) y
C7X C8X C22X 112(2) y
C8X C22X C31X 122(3) y
C8X C22X C29X 113(2) y
C31X C22X C29X 108(2) y
C8X C22X C30X 108(2) y
C31X C22X C30X 103(2) y
C29X C22X C30X 100(2) y
C8X C9X C2X 116(2) y
C8X C9X C10X 133(3) y
C2X C9X C10X 109(2) y
C9X C10X C11X 127(3) y
C12X C11X C10X 118(3) y
C3X C12X C11X 116(3) y
C3X C12X C13X 110(3) y
C11X C12X C13X 134(2) y
C14X C13X C12X 131(2) y
C15X C14X C13X 111(2) y
C4X C15X C14X 121(3) y
C4X C15X C16X 111(2) y
C14X C15X C16X 128(2) y
C17X C16X C15X 126(2) y
C16X C17X C18X 119(2) y
C19X C18X C17X 133(3) y
C19X C18X C5X 115(3) y
C17X C18X C5X 112(3) y
C18X C19X C20X 127(3) y
C19X C20X C6X 117(2) y
C46 C41 C45 125(2) y
C46 C41 C42 124(2) y
C45 C41 C42 104.1(19) y
C49 C42 C43 123(2) y
C49 C42 C41 122(3) y
C43 C42 C41 110.7(19) y
C52 C43 C42 124.6(19) y
C52 C43 C44 125.5(19) y
C42 C43 C44 104.8(16) y
C45 C44 C55 126.6(17) y
C45 C44 C43 111.2(15) y
C55 C44 C43 118.2(17) y
C58 C45 C44 114(2) y
C58 C45 C41 124(2) y
C44 C45 C41 109.0(17) y
C41 C46 C60 118(2) y
C41 C46 C47 112(2) y
C60 C46 C47 129.9(18) y
C48 C47 C46 119.3(19) y
C49 C48 C47 124(2) y
C49 C48 C61 126(2) y
C47 C48 C61 110(2) y
C68 C61 C48 119(2) y
C68 C61 C66 106.5(19) y
C48 C61 C66 109.4(19) y
C68 C61 C67 108.1(19) y
C48 C61 C67 110.1(19) y
C66 C61 C67 102.8(19) y
C48 C49 C42 115(3) y
C48 C49 C50 132(3) y
C42 C49 C50 112(2) y
C51 C50 C49 122(2) y
C52 C51 C50 122.5(19) y
C52 C51 C62 123.7(19) y
C50 C51 C62 113.5(17) y
C71 C62 C69 107.0(18) y
C71 C62 C51 117(2) y
C69 C62 C51 109.5(17) y
C71 C62 C70 110.6(19) y
C69 C62 C70 105.0(18) y
C51 C62 C70 107.0(17) y
C43 C52 C51 114(2) y
C43 C52 C53 113.0(16) y
C51 C52 C53 133(2) y
C54 C53 C52 123.7(19) y
C53 C54 C55 124.2(19) y
C53 C54 C63 117.0(16) y
C55 C54 C63 118.7(17) y
C72 C63 C54 116.8(18) y
C72 C63 C73 109.6(17) y
C54 C63 C73 111.3(14) y
C72 C63 C74 107.9(16) y
C54 C63 C74 105.8(14) y
C73 C63 C74 104.7(16) y
C54 C55 C56 140(2) y
C54 C55 C44 114(2) y
C56 C55 C44 103.9(16) y
C57 C56 C55 131.1(19) y
C56 C57 C58 110(2) y
C56 C57 C64 117.2(18) y
C58 C57 C64 133(2) y
C77 C64 C57 108.3(14) y
C77 C64 C75 107.2(14) y
C57 C64 C75 113.5(17) y
C77 C64 C76 110.5(15) y
C57 C64 C76 108.5(14) y
C75 C64 C76 108.9(14) y
C45 C58 C57 130(3) y
C45 C58 C59 114(3) y
C57 C58 C59 115(2) y
C60 C59 C58 115.8(18) y
C65 C60 C59 119(2) y
C65 C60 C46 124(2) y
C59 C60 C46 116.6(15) y
C60 C65 C80 111(2) y
C60 C65 C78 109(2) y
C80 C65 C78 116(2) y
C60 C65 C79 109(2) y
C80 C65 C79 108(2) y
C78 C65 C79 103.6(19) y
C42X C41X C45X 111(3) y
C42X C41X C46X 116(3) y
C45X C41X C46X 129(3) y
C42X C41X C43X 37.0(16) y
C45X C41X C43X 73.8(19) y
C46X C41X C43X 150(2) y
C43X C42X C41X 105(2) y
C43X C42X C49X 114(3) y
C41X C42X C49X 135(3) y
C42X C43X C44X 114(3) y
C42X C43X C52X 132(3) y
C44X C43X C52X 108(3) y
C42X C43X C41X 37.8(15) y
C44X C43X C41X 77(2) y
C52X C43X C41X 158.1(18) y
C55X C44X C43X 149(4) y
C55X C44X C45X 105(3) y
C43X C44X C45X 104(3) y
C41X C45X C44X 106(3) y
C41X C45X C58X 109(3) y
C44X C45X C58X 142(3) y
C60X C46X C47X 142(3) y
C60X C46X C41X 108(2) y
C47X C46X C41X 108(2) y
C48X C47X C46X 130.2(19) y
C47X C48X C61X 124.8(18) y
C47X C48X C49X 117.0(17) y
C61X C48X C49X 118(2) y
C66X C61X C48X 115.1(17) y
C66X C61X C68X 107.6(17) y
C48X C61X C68X 111.0(17) y
C66X C61X C67X 111.3(16) y
C48X C61X C67X 108.8(15) y
C68X C61X C67X 102.3(16) y
C42X C49X C50X 117(2) y
C42X C49X C48X 111(2) y
C50X C49X C48X 130(2) y
C51X C50X C49X 124(2) y
C50X C51X C52X 120(2) y
C50X C51X C62X 124(2) y
C52X C51X C62X 116(2) y
C70X C62X C69X 112(2) y
C70X C62X C51X 115.0(19) y
C69X C62X C51X 110.3(18) y
C70X C62X C71X 110(2) y
C69X C62X C71X 101(2) y
C51X C62X C71X 108(2) y
C43X C52X C51X 112(2) y
C43X C52X C53X 115(2) y
C51X C52X C53X 132(2) y
C54X C53X C52X 122(2) y
C53X C54X C55X 124(3) y
C53X C54X C63X 119(3) y
C55X C54X C63X 117(2) y
C72X C63X C73X 107.6(19) y
C72X C63X C74X 100.8(19) y
C73X C63X C74X 108(2) y
C72X C63X C54X 115(2) y
C73X C63X C54X 114.3(19) y
C74X C63X C54X 110.7(18) y
C44X C55X C54X 101(2) y
C44X C55X C56X 130(3) y
C54X C55X C56X 128(2) y
C57X C56X C55X 120(2) y
C56X C57X C64X 120(2) y
C56X C57X C58X 121.3(19) y
C64X C57X C58X 119(2) y
C76X C64X C57X 110.0(17) y
C76X C64X C75X 106.1(17) y
C57X C64X C75X 113(2) y
C76X C64X C77X 111.1(19) y
C57X C64X C77X 109.8(17) y
C75X C64X C77X 106.9(18) y
C59X C58X C57X 136(2) y
C59X C58X C45X 121(2) y
C57X C58X C45X 101.0(18) y
C58X C59X C60X 130(3) y
C59X C60X C46X 122(2) y
C59X C60X C65X 126(3) y
C46X C60X C65X 111(3) y
C78X C65X C79X 112(2) y
C78X C65X C80X 102(2) y
C79X C65X C80X 111(2) y
C78X C65X C60X 111(2) y
C79X C65X C60X 109(2) y
C80X C65X C60X 112(2) y
C86 C81 C82 135(3) y
C86 C81 C85 120(3) y
C82 C81 C85 100(2) y
C89 C82 C81 124(3) y
C89 C82 C83 121(2) y
C81 C82 C83 114(2) y
C84 C83 C92 121(3) y
C84 C83 C82 112(3) y
C92 C83 C82 117(2) y
C83 C84 C95 140(3) y
C83 C84 C85 102(3) y
C95 C84 C85 113(2) y
C98 C85 C81 127(3) y
C98 C85 C84 117(3) y
C81 C85 C84 110(2) y
C81 C86 C87 117(3) y
C81 C86 C100 131(3) y
C87 C86 C100 110(3) y
C86 C87 C88 114(2) y
C87 C88 C89 121(2) y
C87 C88 C101 123(2) y
C89 C88 C101 115(2) y
C107 C101 C108 108.7(19) y
C107 C101 C106 107.8(19) y
C108 C101 C106 103.4(18) y
C107 C101 C88 119.2(19) y
C108 C101 C88 109.4(18) y
C106 C101 C88 107.2(17) y
C82 C89 C88 108(2) y
C82 C89 C90 126(3) y
C88 C89 C90 125(2) y
C91 C90 C89 109(3) y
C92 C91 C90 123(3) y
C92 C91 C102 131(3) y
C90 C91 C102 105(3) y
C109 C102 C111 113(2) y
C109 C102 C110 107.0(19) y
C111 C102 C110 107(2) y
C109 C102 C91 102(2) y
C111 C102 C91 109(2) y
C110 C102 C91 120(2) y
C93 C92 C83 109(3) y
C93 C92 C91 131(3) y
C83 C92 C91 120(2) y
C92 C93 C94 132(4) y
C103 C94 C93 117(3) y
C103 C94 C95 125(2) y
C93 C94 C95 117(3) y
C94 C103 C113 106.3(11) y
C94 C103 C112 107.0(11) y
C113 C103 C112 110.9(7) y
C94 C103 C114 120.4(12) y
C113 C103 C114 106.3(7) y
C112 C103 C114 105.9(7) y
C96 C95 C84 114(3) y
C96 C95 C94 145(3) y
C84 C95 C94 99(2) y
C95 C96 C97 133(4) y
C98 C97 C96 108(4) y
C98 C97 C104 145(3) y
C96 C97 C104 107(3) y
C116 C104 C117 111.9(8) y
C116 C104 C97 105.1(16) y
C117 C104 C97 105.6(16) y
C116 C104 C115 105.9(8) y
C117 C104 C115 105.5(8) y
C97 C104 C115 122.9(16) y
C85 C98 C97 132(4) y
C85 C98 C99 113(3) y
C97 C98 C99 115(3) y
C100 C99 C98 118(2) y
C105 C100 C86 141(3) y
C105 C100 C99 109(2) y
C86 C100 C99 110(2) y
C100 C105 C118 107.9(13) y
C100 C105 C120 105.1(13) y
C118 C105 C120 111.1(7) y
C100 C105 C119 120.7(13) y
C118 C105 C119 106.2(7) y
C120 C105 C119 105.7(7) y
C585 C581 C582 107(2) y
C585 C581 C586 133(3) y
C582 C581 C586 117(2) y
C585 C581 C584 31.5(17) y
C582 C581 C584 76.1(16) y
C586 C581 C584 155.4(19) y
C583 C582 C581 102(2) y
C583 C582 C589 127(2) y
C581 C582 C589 117.6(19) y
C582 C583 C584 106(2) y
C582 C583 C592 126(2) y
C584 C583 C592 126(2) y
C585 C584 C595 132(4) y
C585 C584 C583 110(3) y
C595 C584 C583 115(3) y
C585 C584 C581 35(2) y
C595 C584 C581 161(3) y
C583 C584 C581 74.8(16) y
C584 C585 C581 113(3) y
C584 C585 C598 128(3) y
C581 C585 C598 114(3) y
C600 C586 C581 104(2) y
C600 C586 C587 147(2) y
C581 C586 C587 109(2) y
C588 C587 C586 132(3) y
C587 C588 C589 117(3) y
C587 C588 C601 116(3) y
C589 C588 C601 125(3) y
C588 C601 C608 112(2) y
C588 C601 C606 118(2) y
C608 C601 C606 107(2) y
C588 C601 C607 99(2) y
C608 C601 C607 116(2) y
C606 C601 C607 104.6(19) y
C588 C589 C590 140(2) y
C588 C589 C582 123(2) y
C590 C589 C582 96.4(19) y
C591 C590 C589 137(2) y
C590 C591 C592 123(2) y
C590 C591 C602 127(2) y
C592 C591 C602 108(2) y
C609 C602 C611 110.4(16) y
C609 C602 C591 117.8(16) y
C611 C602 C591 109.1(17) y
C609 C602 C610 108.8(15) y
C611 C602 C610 105.5(15) y
C591 C602 C610 104.4(15) y
C591 C592 C583 108(2) y
C591 C592 C593 144(2) y
C583 C592 C593 106(2) y
C594 C593 C592 127(2) y
C593 C594 C595 122(2) y
C584 C595 C594 123(3) y
C584 C595 C596 107(2) y
C594 C595 C596 130(2) y
C597 C596 C595 124.1(17) y
C596 C597 C598 121.8(17) y
C599 C598 C597 138(2) y
C599 C598 C585 116(2) y
C597 C598 C585 105(2) y
C598 C599 C600 132(2) y
C599 C600 C586 119.9(18) y
C126 C121 C125 129(2) y
C126 C121 C122 123(2) y
C125 C121 C122 97(2) y
C129 C122 C123 126(2) y
C129 C122 C121 122(2) y
C123 C122 C121 111(2) y
C132 C123 C122 121(3) y
C132 C123 C124 120(2) y
C122 C123 C124 114(2) y
C135 C124 C123 131(2) y
C135 C124 C125 128(2) y
C123 C124 C125 97.8(19) y
C121 C125 C138 124.1(18) y
C121 C125 C124 119(2) y
C138 C125 C124 112.4(18) y
C121 C126 C140 115(2) y
C121 C126 C127 119(2) y
C140 C126 C127 126(2) y
C128 C127 C126 122(2) y
C127 C128 C141 125(2) y
C127 C128 C129 115.1(19) y
C141 C128 C129 120(2) y
C128 C141 C147 115.2(18) y
C128 C141 C146 110.9(16) y
C147 C141 C146 109.7(16) y
C128 C141 C148 109.8(17) y
C147 C141 C148 106.0(15) y
C146 C141 C148 104.6(16) y
C122 C129 C130 115(2) y
C122 C129 C128 115.1(19) y
C130 C129 C128 129(2) y
C131 C130 C129 126(2) y
C130 C131 C142 121(2) y
C130 C131 C132 113.2(18) y
C142 C131 C132 125.6(19) y
C131 C142 C149 109.3(18) y
C131 C142 C150 109.5(16) y
C149 C142 C150 109.2(17) y
C131 C142 C151 113.5(16) y
C149 C142 C151 107.0(19) y
C150 C142 C151 108.3(15) y
C123 C132 C133 115(2) y
C123 C132 C131 117(2) y
C133 C132 C131 127(2) y
C134 C133 C132 118.6(16) y
C133 C134 C135 129.3(18) y
C133 C134 C143 111.8(15) y
C135 C134 C143 118.7(16) y
C152 C143 C154 113.0(12) y
C152 C143 C153 106.9(12) y
C154 C143 C153 107.1(12) y
C152 C143 C134 115.7(14) y
C154 C143 C134 107.0(12) y
C153 C143 C134 106.6(12) y
C136 C135 C124 108(2) y
C136 C135 C134 146(2) y
C124 C135 C134 105(2) y
C137 C136 C135 132.4(19) y
C136 C137 C138 120.1(18) y
C136 C137 C144 116.5(17) y
C138 C137 C144 122.6(19) y
C155 C144 C157 112.4(12) y
C155 C144 C137 111.1(12) y
C157 C144 C137 115.1(15) y
C155 C144 C156 108.5(13) y
C157 C144 C156 104.0(12) y
C137 C144 C156 105.0(12) y
C137 C138 C125 117.1(19) y
C137 C138 C139 136.3(18) y
C125 C138 C139 106.2(14) y
C140 C139 C138 125.6(16) y
C139 C140 C145 118.8(16) y
C139 C140 C126 116.5(16) y
C145 C140 C126 124.5(18) y
C140 C145 C158 108.9(17) y
C140 C145 C160 110.9(16) y
C158 C145 C160 111.9(19) y
C140 C145 C159 111.5(17) y
C158 C145 C159 107.3(18) y
C160 C145 C159 106.2(16) y
C225 C221 C222 112(3) y
C225 C221 C226 125(3) y
C222 C221 C226 122(2) y
C229 C222 C221 125(2) y
C229 C222 C223 124(2) y
C221 C222 C223 101(2) y
C232 C223 C224 123.9(19) y
C232 C223 C222 127(2) y
C224 C223 C222 105.1(18) y
C225 C224 C235 120(3) y
C225 C224 C223 113(2) y
C235 C224 C223 122.8(18) y
C238 C225 C224 129(4) y
C238 C225 C221 117(3) y
C224 C225 C221 109(3) y
C227 C226 C240 143(3) y
C227 C226 C221 104(2) y
C240 C226 C221 109(2) y
C228 C227 C226 133(3) y
C227 C228 C229 122(3) y
C227 C228 C241 122(2) y
C229 C228 C241 116(2) y
C246 C241 C248 111.4(17) y
C246 C241 C247 110.4(16) y
C248 C241 C247 108.4(17) y
C246 C241 C228 107.8(17) y
C248 C241 C228 109.8(18) y
C247 C241 C228 108.9(18) y
C222 C229 C228 113(2) y
C222 C229 C230 109(2) y
C228 C229 C230 137(2) y
C231 C230 C229 123(2) y
C230 C231 C232 125(3) y
C230 C231 C242 114(2) y
C232 C231 C242 121(2) y
C251 C242 C249 114(2) y
C251 C242 C250 110(2) y
C249 C242 C250 110(2) y
C251 C242 C231 112(2) y
C249 C242 C231 105(2) y
C250 C242 C231 105(2) y
C223 C232 C233 119(2) y
C223 C232 C231 109.6(19) y
C233 C232 C231 131(2) y
C232 C233 C234 123(2) y
C243 C234 C233 116(2) y
C243 C234 C235 130(2) y
C233 C234 C235 114.1(17) y
C234 C243 C253 109(2) y
C234 C243 C252 118(2) y
C253 C243 C252 114(2) y
C234 C243 C254 109(2) y
C253 C243 C254 102(2) y
C252 C243 C254 103(2) y
C224 C235 C236 122.6(19) y
C224 C235 C234 115.6(18) y
C236 C235 C234 121.0(17) y
C235 C236 C237 117.7(18) y
C244 C237 C236 117(3) y
C244 C237 C238 136(3) y
C236 C237 C238 107.1(18) y
C237 C244 C256 112(2) y
C237 C244 C257 119(3) y
C256 C244 C257 110(2) y
C237 C244 C255 106(2) y
C256 C244 C255 106(2) y
C257 C244 C255 103(2) y
C225 C238 C239 125(3) y
C225 C238 C237 123(2) y
C239 C238 C237 111(2) y
C240 C239 C238 123(2) y
C239 C240 C226 120(2) y
C239 C240 C245 130(3) y
C226 C240 C245 110(2) y
C259 C245 C240 109(2) y
C259 C245 C258 109.8(17) y
C240 C245 C258 112.7(19) y
C259 C245 C260 106.6(17) y
C240 C245 C260 109.4(18) y
C258 C245 C260 109.5(18) y
C166 C161 C165 133(7) y
C166 C161 C162 113(7) y
C165 C161 C162 112(6) y
C163 C162 C169 125(4) y
C163 C162 C161 104(5) y
C169 C162 C161 128(5) y
C162 C163 C172 128(4) y
C162 C163 C164 123(4) y
C172 C163 C164 102(4) y
C175 C164 C163 144(5) y
C175 C164 C165 127(4) y
C163 C164 C165 89(3) y
C178 C165 C161 132(6) y
C178 C165 C164 111(4) y
C161 C165 C164 110(5) y
C161 C166 C167 125(5) y
C161 C166 C180 103(5) y
C167 C166 C180 132(3) y
C168 C167 C166 122(3) y
C168 C167 C181 117(3) y
C166 C167 C181 121(4) y
C186 C181 C167 112(2) y
C186 C181 C188 112.1(19) y
C167 C181 C188 112.5(19) y
C186 C181 C187 104.4(18) y
C167 C181 C187 111(2) y
C188 C181 C187 103.6(19) y
C167 C168 C169 119(3) y
C162 C169 C170 111(3) y
C162 C169 C168 112(4) y
C170 C169 C168 137(3) y
C171 C170 C169 124(3) y
C171 C170 C182 121(3) y
C169 C170 C182 114(3) y
C190 C182 C191 107(2) y
C190 C182 C189 114.0(18) y
C191 C182 C189 102(2) y
C190 C182 C170 109.4(19) y
C191 C182 C170 110(2) y
C189 C182 C170 113.5(18) y
C170 C171 C172 121(3) y
C163 C172 C171 108(4) y
C163 C172 C173 121(3) y
C171 C172 C173 130(4) y
C174 C173 C183 129(3) y
C174 C173 C172 112(3) y
C183 C173 C172 119(3) y
C194 C183 C193 109.0(19) y
C194 C183 C173 110(2) y
C193 C183 C173 106.1(18) y
C194 C183 C192 115(2) y
C193 C183 C192 107.0(18) y
C173 C183 C192 109.7(19) y
C175 C174 C173 127(4) y
C164 C175 C174 114(4) y
C164 C175 C176 114(4) y
C174 C175 C176 129(3) y
C177 C176 C175 127(3) y
C177 C176 C184 119(2) y
C175 C176 C184 113(2) y
C196 C184 C195 112.3(15) y
C196 C184 C176 110.1(14) y
C195 C184 C176 117.5(14) y
C196 C184 C197 105.8(15) y
C195 C184 C197 107.3(15) y
C176 C184 C197 102.9(15) y
C176 C177 C178 115(3) y
C165 C178 C177 125(4) y
C165 C178 C179 100(4) y
C177 C178 C179 135(4) y
C180 C179 C185 128(3) y
C180 C179 C178 121(3) y
C185 C179 C178 111(3) y
C199 C185 C179 99(2) y
C199 C185 C200 120(2) y
C179 C185 C200 134(2) y
C199 C185 C198 110(2) y
C179 C185 C198 90.0(18) y
C200 C185 C198 97(2) y
C179 C180 C166 129(3) y
C262 C261 C265 104(4) y
C262 C261 C266 127(4) y
C265 C261 C266 124(5) y
C269 C262 C261 121(5) y
C269 C262 C263 112(5) y
C261 C262 C263 113(4) y
C272 C263 C264 139(5) y
C272 C263 C262 127(5) y
C264 C263 C262 89(4) y
C265 C264 C263 120(4) y
C265 C264 C275 122(5) y
C263 C264 C275 109(4) y
C264 C265 C278 133(5) y
C264 C265 C261 112(4) y
C278 C265 C261 112(5) y
C267 C266 C280 139(4) y
C267 C266 C261 106(4) y
C280 C266 C261 113(3) y
C268 C267 C266 125(3) y
C268 C267 C281 120(3) y
C266 C267 C281 114(4) y
C287 C281 C267 113(3) y
C287 C281 C288 107(2) y
C267 C281 C288 111(2) y
C287 C281 C286 108(2) y
C267 C281 C286 108(2) y
C288 C281 C286 110(2) y
C267 C268 C269 121(3) y
C262 C269 C268 116(5) y
C262 C269 C270 119(5) y
C268 C269 C270 124(4) y
C271 C270 C282 124(3) y
C271 C270 C269 118(3) y
C282 C270 C269 118(3) y
C289 C282 C270 112(2) y
C289 C282 C290 112(2) y
C270 C282 C290 112(3) y
C289 C282 C291 109(2) y
C270 C282 C291 109(3) y
C290 C282 C291 103(2) y
C270 C271 C272 128(3) y
C263 C272 C273 113(4) y
C263 C272 C271 113(4) y
C273 C272 C271 134(3) y
C283 C273 C272 127(4) y
C283 C273 C274 114(3) y
C272 C273 C274 118(3) y
C273 C283 C294 122(3) y
C273 C283 C293 111(2) y
C294 C283 C293 105.7(19) y
C273 C283 C292 106(2) y
C294 C283 C292 112(2) y
C293 C283 C292 97(2) y
C275 C274 C273 120(3) y
C274 C275 C264 117(3) y
C274 C275 C276 124(3) y
C264 C275 C276 120(4) y
C284 C276 C277 142(4) y
C284 C276 C275 117(3) y
C277 C276 C275 101(3) y
C276 C284 C296 116(3) y
C276 C284 C295 109(2) y
C296 C284 C295 113(3) y
C276 C284 C297 102(3) y
C296 C284 C297 111(2) y
C295 C284 C297 105(2) y
C276 C277 C278 139(4) y
C265 C278 C279 138(4) y
C265 C278 C277 103(4) y
C279 C278 C277 117(4) y
C278 C279 C285 138(4) y
C278 C279 C280 109(3) y
C285 C279 C280 113(3) y
C279 C285 C300 110(2) y
C279 C285 C299 116(3) y
C300 C285 C299 107(2) y
C279 C285 C298 105(2) y
C300 C285 C298 111(2) y
C299 C285 C298 107(2) y
C266 C280 C279 124(3) y
C365 C361 C362 115(4) y
C365 C361 C366 112(4) y
C362 C361 C366 129(4) y
C363 C362 C361 103(3) y
C363 C362 C369 141(5) y
C361 C362 C369 111(5) y
C364 C363 C362 112(3) y
C364 C363 C372 137(5) y
C362 C363 C372 109(5) y
C375 C364 C363 111(5) y
C375 C364 C365 138(4) y
C363 C364 C365 105(3) y
C361 C365 C364 105(3) y
C361 C365 C378 139(4) y
C364 C365 C378 112(4) y
C367 C366 C380 163(4) y
C367 C366 C361 90(4) y
C380 C366 C361 102(3) y
C366 C367 C368 157(6) y
C367 C368 C369 108(5) y
C368 C369 C362 125(4) y
C368 C369 C370 133(4) y
C362 C369 C370 100(4) y
C371 C370 C369 124(4) y
C370 C371 C372 126(5) y
C371 C372 C363 119(5) y
C371 C372 C373 139(5) y
C363 C372 C373 100(4) y
C374 C373 C372 129(7) y
C373 C374 C375 113(6) y
C364 C375 C374 130(4) y
C364 C375 C376 104(3) y
C374 C375 C376 125(4) y
C377 C376 C375 127(4) y
C376 C377 C378 125(4) y
C379 C378 C377 143(4) y
C379 C378 C365 103(4) y
C377 C378 C365 112(3) y
C378 C379 C380 132(4) y
C379 C380 C366 131(5) y

loop_
_geom_bond_atom_site_label_1
_geom_bond_atom_site_label_2
_geom_bond_distance
_geom_bond_publ_flag
C1 C6 1.392(19) y
C1 C5 1.42(2) y
C1 C2 1.45(2) y
C2 C9 1.373(18) y
C2 C3 1.41(2) y
C3 C12 1.345(19) y
C3 C4 1.39(3) y
C4 C15 1.376(19) y
C4 C5 1.40(2) y
C5 C18 1.416(19) y
C6 C20 1.43(2) y
C6 C7 1.460(18) y
C7 C8 1.45(2) y
C8 C21 1.445(15) y
C8 C9 1.479(19) y
C21 C28 1.521(15) y
C21 C27 1.527(15) y
C21 C26 1.672(15) y
C9 C10 1.46(2) y
C10 C11 1.48(2) y
C11 C12 1.510(18) y
C11 C22 1.51(2) y
C22 C29 1.512(19) y
C22 C30 1.52(2) y
C22 C31 1.58(2) y
C12 C13 1.447(18) y
C13 C14 1.39(3) y
C14 C15 1.49(2) y
C14 C23 1.62(2) y
C23 C32 1.442(17) y
C23 C34 1.530(17) y
C23 C33 1.614(17) y
C15 C16 1.43(2) y
C16 C17 1.41(3) y
C17 C18 1.42(2) y
C17 C24 1.60(2) y
C24 C37 1.477(16) y
C24 C35 1.582(17) y
C24 C36 1.602(15) y
C18 C19 1.462(19) y
C19 C20 1.35(2) y
C20 C25 1.484(18) y
C25 C39 1.556(18) y
C25 C40 1.597(18) y
C25 C38 1.619(16) y
C1X C6X 1.34(4) y
C1X C2X 1.44(4) y
C1X C5X 1.48(4) y
C2X C9X 1.41(3) y
C2X C3X 1.47(4) y
C3X C12X 1.33(3) y
C3X C4X 1.49(4) y
C4X C15X 1.36(3) y
C4X C5X 1.37(4) y
C5X C18X 1.47(4) y
C6X C20X 1.46(4) y
C6X C7X 1.50(4) y
C7X C8X 1.44(4) y
C8X C9X 1.31(3) y
C8X C22X 1.49(4) y
C22X C31X 1.50(4) y
C22X C29X 1.58(4) y
C22X C30X 1.67(4) y
C9X C10X 1.42(4) y
C10X C11X 1.52(4) y
C11X C12X 1.37(3) y
C12X C13X 1.50(3) y
C13X C14X 1.45(4) y
C14X C15X 1.43(3) y
C15X C16X 1.47(3) y
C16X C17X 1.44(3) y
C17X C18X 1.45(4) y
C18X C19X 1.40(4) y
C19X C20X 1.44(4) y
C41 C46 1.19(3) y
C41 C45 1.51(3) y
C41 C42 1.56(3) y
C42 C49 1.33(3) y
C42 C43 1.50(3) y
C43 C52 1.34(3) y
C43 C44 1.51(3) y
C44 C45 1.48(3) y
C44 C55 1.49(3) y
C45 C58 1.16(3) y
C46 C60 1.51(3) y
C46 C47 1.52(3) y
C47 C48 1.46(3) y
C48 C49 1.28(3) y
C48 C61 1.55(3) y
C61 C68 1.51(3) y
C61 C66 1.58(3) y
C61 C67 1.63(3) y
C49 C50 1.52(4) y
C50 C51 1.41(3) y
C51 C52 1.40(3) y
C51 C62 1.57(3) y
C62 C71 1.55(3) y
C62 C69 1.56(3) y
C62 C70 1.62(3) y
C52 C53 1.52(3) y
C53 C54 1.34(3) y
C54 C55 1.44(3) y
C54 C63 1.56(3) y
C63 C72 1.43(3) y
C63 C73 1.60(3) y
C63 C74 1.61(3) y
C55 C56 1.47(3) y
C56 C57 1.39(3) y
C57 C58 1.47(4) y
C57 C64 1.55(3) y
C64 C77 1.53(2) y
C64 C75 1.56(3) y
C64 C76 1.57(2) y
C58 C59 1.59(4) y
C59 C60 1.47(3) y
C60 C65 1.44(3) y
C65 C80 1.53(3) y
C65 C78 1.61(4) y
C65 C79 1.61(3) y
C41X C42X 1.28(4) y
C41X C45X 1.31(4) y
C41X C46X 1.65(4) y
C41X C43X 2.02(3) y
C42X C43X 1.26(4) y
C42X C49X 1.43(4) y
C43X C44X 1.29(4) y
C43X C52X 1.43(3) y
C44X C55X 1.28(4) y
C44X C45X 1.35(4) y
C45X C58X 1.62(3) y
C46X C60X 1.41(4) y
C46X C47X 1.48(3) y
C47X C48X 1.41(3) y
C48X C61X 1.51(3) y
C48X C49X 1.52(3) y
C61X C66X 1.48(3) y
C61X C68X 1.59(3) y
C61X C67X 1.61(3) y
C49X C50X 1.47(3) y
C50X C51X 1.26(4) y
C51X C52X 1.45(3) y
C51X C62X 1.58(3) y
C62X C70X 1.51(3) y
C62X C69X 1.53(3) y
C62X C71X 1.61(4) y
C52X C53X 1.49(3) y
C53X C54X 1.29(4) y
C54X C55X 1.49(3) y
C54X C63X 1.64(3) y
C63X C72X 1.55(3) y
C63X C73X 1.58(3) y
C63X C74X 1.60(3) y
C55X C56X 1.50(3) y
C56X C57X 1.42(4) y
C57X C64X 1.50(3) y
C57X C58X 1.52(3) y
C64X C76X 1.50(3) y
C64X C75X 1.53(3) y
C64X C77X 1.54(3) y
C58X C59X 1.20(3) y
C59X C60X 1.40(4) y
C60X C65X 1.67(4) y
C65X C78X 1.48(4) y
C65X C79X 1.48(3) y
C65X C80X 1.54(3) y
C81 C86 1.08(3) y
C81 C82 1.36(4) y
C81 C85 1.56(4) y
C82 C89 1.24(3) y
C82 C83 1.59(4) y
C83 C84 1.26(4) y
C83 C92 1.34(3) y
C84 C95 1.44(4) y
C84 C85 1.65(4) y
C85 C98 1.13(3) y
C86 C87 1.38(4) y
C86 C100 1.47(4) y
C87 C88 1.48(4) y
C88 C89 1.53(4) y
C88 C101 1.67(3) y
C101 C107 1.51(3) y
C101 C108 1.56(3) y
C101 C106 1.63(3) y
C89 C90 1.57(4) y
C90 C91 1.55(5) y
C91 C92 1.48(5) y
C91 C102 1.60(5) y
C102 C109 1.49(3) y
C102 C111 1.52(3) y
C102 C110 1.52(3) y
C92 C93 1.30(6) y
C93 C94 1.48(6) y
C94 C103 1.48(2) y
C94 C95 1.50(3) y
C103 C113 1.519(11) y
C103 C112 1.535(12) y
C103 C114 1.560(11) y
C95 C96 1.26(5) y
C96 C97 1.43(5) y
C97 C98 1.35(5) y
C97 C104 1.55(4) y
C104 C116 1.537(13) y
C104 C117 1.548(13) y
C104 C115 1.574(13) y
C98 C99 1.71(4) y
C99 C100 1.48(3) y
C100 C105 1.44(3) y
C105 C118 1.516(11) y
C105 C120 1.543(12) y
C105 C119 1.554(11) y
C581 C585 1.28(4) y
C581 C582 1.54(3) y
C581 C586 1.60(3) y
C581 C584 2.03(4) y
C582 C583 1.27(3) y
C582 C589 1.56(3) y
C583 C584 1.52(4) y
C583 C592 1.53(3) y
C584 C585 1.16(4) y
C584 C595 1.40(4) y
C585 C598 1.60(4) y
C586 C600 1.53(4) y
C586 C587 1.61(4) y
C587 C588 1.29(4) y
C588 C589 1.37(4) y
C588 C601 1.42(4) y
C601 C608 1.45(3) y
C601 C606 1.48(4) y
C601 C607 1.56(3) y
C589 C590 1.46(3) y
C590 C591 1.32(4) y
C591 C592 1.32(5) y
C591 C602 1.59(3) y
C602 C609 1.51(3) y
C602 C611 1.55(3) y
C602 C610 1.62(2) y
C592 C593 1.59(3) y
C593 C594 1.29(4) y
C594 C595 1.45(3) y
C595 C596 1.58(3) y
C596 C597 1.40(4) y
C597 C598 1.54(3) y
C598 C599 1.18(3) y
C599 C600 1.44(3) y
C121 C126 1.15(3) y
C121 C125 1.43(3) y
C121 C122 1.49(3) y
C122 C129 1.35(3) y
C122 C123 1.38(3) y
C123 C132 1.34(3) y
C123 C124 1.41(3) y
C124 C135 1.36(3) y
C124 C125 1.47(3) y
C125 C138 1.46(3) y
C126 C140 1.53(3) y
C126 C127 1.53(3) y
C127 C128 1.34(4) y
C128 C141 1.46(3) y
C128 C129 1.62(3) y
C141 C147 1.53(3) y
C141 C146 1.58(3) y
C141 C148 1.59(3) y
C129 C130 1.39(3) y
C130 C131 1.39(3) y
C131 C142 1.51(3) y
C131 C132 1.59(3) y
C142 C149 1.53(3) y
C142 C150 1.54(3) y
C142 C151 1.59(3) y
C132 C133 1.49(3) y
C133 C134 1.32(3) y
C134 C135 1.47(3) y
C134 C143 1.63(2) y
C143 C152 1.52(2) y
C143 C154 1.56(2) y
C143 C153 1.57(2) y
C135 C136 1.33(3) y
C136 C137 1.31(3) y
C137 C138 1.35(3) y
C137 C144 1.58(2) y
C144 C155 1.51(2) y
C144 C157 1.54(2) y
C144 C156 1.61(2) y
C138 C139 1.49(3) y
C139 C140 1.43(3) y
C140 C145 1.53(3) y
C145 C158 1.54(3) y
C145 C160 1.54(3) y
C145 C159 1.62(3) y
C221 C225 1.39(4) y
C221 C222 1.41(4) y
C221 C226 1.59(4) y
C222 C229 1.38(3) y
C222 C223 1.51(3) y
C223 C232 1.34(3) y
C223 C224 1.43(3) y
C224 C225 1.24(4) y
C224 C235 1.37(3) y
C225 C238 1.19(4) y
C226 C227 1.46(4) y
C226 C240 1.46(4) y
C227 C228 1.30(4) y
C228 C229 1.45(4) y
C228 C241 1.63(4) y
C241 C246 1.51(3) y
C241 C248 1.52(3) y
C241 C247 1.56(3) y
C229 C230 1.53(3) y
C230 C231 1.38(4) y
C231 C232 1.52(3) y
C231 C242 1.69(4) y
C242 C251 1.45(4) y
C242 C249 1.50(4) y
C242 C250 1.60(4) y
C232 C233 1.39(3) y
C233 C234 1.49(3) y
C234 C243 1.42(3) y
C234 C235 1.60(3) y
C243 C253 1.50(4) y
C243 C252 1.56(3) y
C243 C254 1.67(3) y
C235 C236 1.45(3) y
C236 C237 1.52(3) y
C237 C244 1.36(3) y
C237 C238 1.65(3) y
C244 C256 1.53(4) y
C244 C257 1.53(3) y
C244 C255 1.64(3) y
C238 C239 1.47(3) y
C239 C240 1.35(4) y
C240 C245 1.55(3) y
C245 C259 1.53(3) y
C245 C258 1.58(3) y
C245 C260 1.60(3) y
C161 C166 1.29(8) y
C161 C165 1.40(10) y
C161 C162 1.51(11) y
C162 C163 1.25(7) y
C162 C169 1.38(6) y
C163 C172 1.41(6) y
C163 C164 1.64(6) y
C164 C175 1.00(5) y
C164 C165 1.70(7) y
C165 C178 1.29(8) y
C166 C167 1.41(5) y
C166 C180 1.49(5) y
C167 C168 1.41(6) y
C167 C181 1.54(5) y
C181 C186 1.50(3) y
C181 C188 1.55(3) y
C181 C187 1.60(3) y
C168 C169 1.48(5) y
C169 C170 1.47(5) y
C170 C171 1.30(6) y
C170 C182 1.61(3) y
C182 C190 1.49(3) y
C182 C191 1.58(4) y
C182 C189 1.58(3) y
C171 C172 1.53(5) y
C172 C173 1.63(5) y
C173 C174 1.38(6) y
C173 C183 1.61(4) y
C183 C194 1.45(4) y
C183 C193 1.56(3) y
C183 C192 1.62(3) y
C174 C175 1.34(6) y
C175 C176 1.60(5) y
C176 C177 1.24(5) y
C176 C184 1.63(3) y
C184 C196 1.53(2) y
C184 C195 1.53(2) y
C184 C197 1.71(3) y
C177 C178 1.39(6) y
C178 C179 1.66(5) y
C179 C180 1.35(6) y
C179 C185 1.48(3) y
C185 C199 1.36(3) y
C185 C200 1.51(4) y
C185 C198 1.70(3) y
C261 C262 1.36(9) y
C261 C265 1.42(7) y
C261 C266 1.55(6) y
C262 C269 1.33(7) y
C262 C263 1.71(7) y
C263 C272 1.23(7) y
C263 C264 1.46(6) y
C264 C265 1.29(7) y
C264 C275 1.52(5) y
C265 C278 1.37(7) y
C266 C267 1.45(6) y
C266 C280 1.48(5) y
C267 C268 1.42(6) y
C267 C281 1.55(5) y
C281 C287 1.55(3) y
C281 C288 1.56(4) y
C281 C286 1.58(4) y
C268 C269 1.45(6) y
C269 C270 1.59(6) y
C270 C271 1.28(6) y
C270 C282 1.52(4) y
C282 C289 1.50(4) y
C282 C290 1.58(4) y
C282 C291 1.60(4) y
C271 C272 1.53(5) y
C272 C273 1.44(5) y
C273 C283 1.38(4) y
C273 C274 1.53(5) y
C283 C294 1.43(3) y
C283 C293 1.64(3) y
C283 C292 1.69(3) y
C274 C275 1.50(5) y
C275 C276 1.59(5) y
C276 C284 1.33(4) y
C276 C277 1.50(5) y
C284 C296 1.46(4) y
C284 C295 1.60(4) y
C284 C297 1.72(4) y
C277 C278 1.57(5) y
C278 C279 1.37(6) y
C279 C285 1.43(4) y
C279 C280 1.52(5) y
C285 C300 1.58(4) y
C285 C299 1.61(3) y
C285 C298 1.65(4) y
C361 C365 1.28(5) y
C361 C362 1.40(5) y
C361 C366 1.73(5) y
C362 C363 1.37(5) y
C362 C369 1.42(5) y
C363 C364 1.37(6) y
C363 C372 1.45(5) y
C364 C375 1.26(4) y
C364 C365 1.46(5) y
C365 C378 1.48(5) y
C366 C367 1.19(5) y
C366 C380 1.39(5) y
C367 C368 1.36(5) y
C368 C369 1.37(5) y
C369 C370 1.54(5) y
C370 C371 1.33(6) y
C371 C372 1.36(5) y
C372 C373 1.51(8) y
C373 C374 1.39(7) y
C374 C375 1.40(5) y
C375 C376 1.45(5) y
C376 C377 1.33(5) y
C377 C378 1.42(4) y
C378 C379 1.20(4) y
C379 C380 1.37(5) y
